data_7239391
loop_
_publ_author_name
'Mathur, Pradeep'
'Tauqeer, Mohd.'
'Ji, Radhe Shyam'
'Lahiri, Goutam K.'
'Mobin, Shaikh M.'

_publ_section_title
;
 Some unusual reactions of metal carbonyls with
 (Z)-1-ferrocenyltelluro-1-ferrocenyl-4-ferrocenyl-1-buten-3-yne
;
_journal_issue 14
_journal_name_full 'RSC Advances'
_journal_page_first 6878
_journal_paper_doi 10.1039/c3ra45580g
_journal_volume 4
_journal_year 2014
_chemical_formula_sum 'C88 H56 Fe12 O20 Te2'
_chemical_formula_weight 2358.73
_space_group_IT_number 14
_space_group_name_Hall '-P 2ybc'
_space_group_name_H-M_alt 'P 1 21/c 1'
_symmetry_cell_setting monoclinic
_symmetry_space_group_name_H-M 'P 1 21/c 1'
_atom_sites_solution_hydrogens geom
_atom_sites_solution_primary direct
_atom_sites_solution_secondary difmap
_audit_creation_method SHELXL-97
_cell_angle_alpha 90.00
_cell_angle_beta 102.9210(10)
_cell_angle_gamma 90.00
_cell_formula_units_Z 4
_cell_length_a 22.3039(3)
_cell_length_b 22.5704(3)
_cell_length_c 16.4850(2)
_cell_measurement_reflns_used 14770
_cell_measurement_temperature 150(2)
_cell_measurement_theta_max 32.6444
_cell_measurement_theta_min 2.9318
_cell_volume 8088.55(18)
_computing_cell_refinement 'CrysAlis RED, Oxford Diffraction Ltd.,'
_computing_data_collection 'CrysAlis CCD, Oxford Diffraction Ltd.,'
_computing_data_reduction 'CrysAlis RED, Oxford Diffraction Ltd.,'
_computing_molecular_graphics Ortep3
_computing_publication_material Shelx97
_computing_structure_refinement 'SHELXL-97 (Sheldrick, 1997)'
_computing_structure_solution 'SHELXS-97 (Sheldrick, 1997)'
_diffrn_ambient_temperature 150(2)
_diffrn_detector_area_resol_mean 15.9948
_diffrn_measured_fraction_theta_full 0.998
_diffrn_measured_fraction_theta_max 0.998
_diffrn_measurement_device_type 'OXFORD DIFFRACTION SUPER NOVA'
_diffrn_measurement_method \w/q-scan
_diffrn_radiation_monochromator graphite
_diffrn_radiation_source 'fine-focus sealed tube'
_diffrn_radiation_type MoK\a
_diffrn_radiation_wavelength 0.71073
_diffrn_reflns_av_R_equivalents 0.0577
_diffrn_reflns_av_sigmaI/netI 0.0440
_diffrn_reflns_limit_h_max 26
_diffrn_reflns_limit_h_min -26
_diffrn_reflns_limit_k_max 26
_diffrn_reflns_limit_k_min -26
_diffrn_reflns_limit_l_max 19
_diffrn_reflns_limit_l_min -19
_diffrn_reflns_number 69043
_diffrn_reflns_theta_full 25.00
_diffrn_reflns_theta_max 25.00
_diffrn_reflns_theta_min 2.94
_exptl_absorpt_coefficient_mu 2.863
_exptl_absorpt_correction_T_max 0.5119
_exptl_absorpt_correction_T_min 0.4610
_exptl_absorpt_correction_type multi-scan
_exptl_absorpt_process_details
;
CrysAlis RED, Oxford Diffraction Ltd.,
Version 1.171.31.7 (release 18-10-2006 CrysAlis171 .NET)
(compiled Oct 18 2006,16:28:17)
Empirical absorption correction using spherical harmonics,
 implemented in SCALE3 ABSPACK scaling algorithm.
;
_exptl_crystal_colour red
_exptl_crystal_density_diffrn 1.937
_exptl_crystal_density_method 'not measured'
_exptl_crystal_description block
_exptl_crystal_F_000 4640
_exptl_crystal_size_max 0.32
_exptl_crystal_size_mid 0.29
_exptl_crystal_size_min 0.27
_refine_diff_density_max 0.814
_refine_diff_density_min -0.642
_refine_diff_density_rms 0.093
_refine_ls_extinction_method none
_refine_ls_goodness_of_fit_ref 1.033
_refine_ls_hydrogen_treatment mixed
_refine_ls_matrix_type full
_refine_ls_number_parameters 1099
_refine_ls_number_reflns 14222
_refine_ls_number_restraints 0
_refine_ls_restrained_S_all 1.033
_refine_ls_R_factor_all 0.0518
_refine_ls_R_factor_gt 0.0323
_refine_ls_shift/su_max 0.002
_refine_ls_shift/su_mean 0.000
_refine_ls_structure_factor_coef Fsqd
_refine_ls_weighting_details 'calc w=1/[\s^2^(Fo^2^)+(0.0217P)^2^+4.2894P] where P=(Fo^2^+2Fc^2^)/3'
_refine_ls_weighting_scheme calc
_refine_ls_wR_factor_gt 0.0605
_refine_ls_wR_factor_ref 0.0678
_reflns_number_gt 10970
_reflns_number_total 14222
_reflns_threshold_expression >2sigma(I)
_cod_data_source_file c3ra45580g.txt
_cod_data_source_block pm090a
_cod_depositor_comments
;
The following automatic conversions were performed:

data item '_symmetry_cell_setting' value 'Monoclinic' was changed to
'monoclinic' in accordance with the
/home/saulius/struct/COD-crude-data/automatic-downloads/DataCite-retrospective/RSC/depositions/lib/dictionaries/cif_core.dic
dictionary named 'cif_core.dic' version 2.4.2 last updated on
2011-04-26.

Automatic conversion script
Id: cif_fix_values 6909 2019-04-08 15:41:33Z antanas 
;
_cod_original_sg_symbol_H-M 'P 21/c'
_cod_database_code 7239391

loop_
_symmetry_equiv_pos_as_xyz
'x, y, z'
'-x, y+1/2, -z+1/2'
'-x, -y, -z'
'x, -y-1/2, z-1/2'

loop_
_atom_site_label
_atom_site_type_symbol
_atom_site_fract_x
_atom_site_fract_y
_atom_site_fract_z
_atom_site_U_iso_or_equiv
_atom_site_adp_type
_atom_site_occupancy
_atom_site_symmetry_multiplicity
_atom_site_calc_flag
_atom_site_refinement_flags
Fe1 Fe 0.54167(2) 0.29048(2) 0.33787(3) 0.01673(12) Uani 1 1 d .
Fe2 Fe 0.46767(2) 0.31152(2) 0.43258(3) 0.01634(12) Uani 1 1 d .
Fe3 Fe 0.35485(2) 0.26591(2) 0.44170(4) 0.01921(13) Uani 1 1 d .
Fe4 Fe 0.65912(2) 0.19344(2) 0.57230(4) 0.02078(13) Uani 1 1 d .
Fe5 Fe 0.40608(3) 0.06069(2) 0.34545(4) 0.02667(14) Uani 1 1 d .
Fe6 Fe 0.34461(3) 0.50990(2) 0.36726(4) 0.02798(15) Uani 1 1 d .
Fe7 Fe 1.03143(2) 0.29437(2) 0.34561(3) 0.01871(13) Uani 1 1 d .
Fe8 Fe 0.95652(2) 0.31725(2) 0.43937(3) 0.01827(12) Uani 1 1 d .
Fe9 Fe 0.84389(2) 0.27195(2) 0.44766(4) 0.01875(13) Uani 1 1 d .
Fe10 Fe 1.15516(3) 0.21573(3) 0.58973(4) 0.03315(16) Uani 1 1 d .
Fe11 Fe 0.90242(3) 0.06224(2) 0.37647(4) 0.02612(14) Uani 1 1 d .
Fe12 Fe 0.85340(3) 0.50479(3) 0.32195(5) 0.03479(17) Uani 1 1 d .
Te1 Te 0.367647(10) 0.351126(11) 0.345150(16) 0.01942(7) Uani 1 1 d .
Te2 Te 0.857843(10) 0.350201(11) 0.341539(16) 0.01968(7) Uani 1 1 d .
O1 O 0.32369(12) 0.19965(12) 0.23039(19) 0.0326(7) Uani 1 1 d .
O2 O 0.41371(11) 0.24938(11) 0.25957(16) 0.0202(6) Uani 1 1 d .
O3 O 0.59080(12) 0.17901(12) 0.29214(19) 0.0320(7) Uani 1 1 d .
O4 O 0.65158(13) 0.36726(12) 0.36341(19) 0.0347(7) Uani 1 1 d .
O5 O 0.49782(13) 0.34715(12) 0.17417(19) 0.0339(7) Uani 1 1 d .
O6 O 0.46872(14) 0.33565(14) 0.6077(2) 0.0416(8) Uani 1 1 d .
O7 O 0.52689(12) 0.42635(12) 0.4218(2) 0.0386(8) Uani 1 1 d .
O8 O 0.31571(14) 0.35366(12) 0.5514(2) 0.0395(8) Uani 1 1 d .
O9 O 0.22931(13) 0.23138(15) 0.36324(19) 0.0439(9) Uani 1 1 d .
O10 O 0.36988(13) 0.18571(13) 0.58609(19) 0.0357(7) Uani 1 1 d .
O11 O 0.81998(11) 0.18954(11) 0.24790(17) 0.0254(6) Uani 1 1 d .
O12 O 0.90726(10) 0.24379(11) 0.27207(16) 0.0197(6) Uani 1 1 d .
O13 O 1.09406(13) 0.18543(14) 0.3215(2) 0.0412(8) Uani 1 1 d .
O14 O 1.13266(13) 0.38139(14) 0.3639(2) 0.0418(8) Uani 1 1 d .
O15 O 0.98510(13) 0.33878(14) 0.1753(2) 0.0398(8) Uani 1 1 d .
O16 O 0.94814(14) 0.34541(16) 0.6099(2) 0.0514(9) Uani 1 1 d .
O17 O 1.02103(13) 0.43030(13) 0.4438(2) 0.0436(9) Uani 1 1 d .
O18 O 0.79563(14) 0.36770(12) 0.5368(2) 0.0399(8) Uani 1 1 d .
O19 O 0.72488(12) 0.22520(13) 0.36063(18) 0.0321(7) Uani 1 1 d .
O20 O 0.85604(12) 0.19966(13) 0.59975(19) 0.0327(7) Uani 1 1 d .
C1 C 0.36892(17) 0.21236(16) 0.2825(3) 0.0219(9) Uani 1 1 d .
C2 C 0.46299(16) 0.25506(15) 0.3277(2) 0.0168(8) Uani 1 1 d .
C3 C 0.57353(16) 0.22413(17) 0.3082(2) 0.0207(9) Uani 1 1 d .
C4 C 0.61033(18) 0.33676(17) 0.3577(3) 0.0239(9) Uani 1 1 d .
C5 C 0.51505(17) 0.32609(17) 0.2381(3) 0.0219(9) Uani 1 1 d .
C6 C 0.46504(17) 0.32692(17) 0.5381(3) 0.0257(9) Uani 1 1 d .
C7 C 0.50620(17) 0.37985(18) 0.4217(3) 0.0258(9) Uani 1 1 d .
C8 C 0.33240(18) 0.32160(18) 0.5082(3) 0.0272(10) Uani 1 1 d .
C9 C 0.27863(19) 0.24433(18) 0.3930(3) 0.0283(10) Uani 1 1 d .
C10 C 0.36645(16) 0.21518(17) 0.5290(3) 0.0234(9) Uani 1 1 d .
C11 C 0.55111(16) 0.25903(15) 0.4535(2) 0.0166(8) Uani 1 1 d .
C12 C 0.50009(15) 0.22497(15) 0.4653(2) 0.0174(8) Uani 1 1 d .
H12 H 0.4992 0.2061 0.5166 0.021 Uiso 1 1 calc R
C13 C 0.45081(16) 0.22137(15) 0.3949(2) 0.0178(8) Uani 1 1 d .
C14 C 0.38899(16) 0.19686(16) 0.3721(2) 0.0182(8) Uani 1 1 d .
C15 C 0.60417(15) 0.26378(15) 0.5233(2) 0.0165(8) Uani 1 1 d .
C16 C 0.66719(15) 0.27529(15) 0.5222(2) 0.0190(8) Uani 1 1 d .
H16 H 0.6822 0.2835 0.4738 0.023 Uiso 1 1 calc R
C17 C 0.70325(17) 0.27261(16) 0.6038(3) 0.0236(9) Uani 1 1 d .
H17 H 0.7465 0.2782 0.6198 0.028 Uiso 1 1 calc R
C18 C 0.66376(17) 0.26011(17) 0.6576(3) 0.0252(9) Uani 1 1 d .
H18 H 0.6759 0.2564 0.7164 0.030 Uiso 1 1 calc R
C19 C 0.60321(17) 0.25403(16) 0.6095(2) 0.0215(9) Uani 1 1 d .
H19 H 0.5679 0.2450 0.6304 0.026 Uiso 1 1 calc R
C20 C 0.6467(3) 0.12248(19) 0.4935(3) 0.0544(15) Uani 1 1 d .
H20 H 0.6272 0.1234 0.4360 0.065 Uiso 1 1 calc R
C21 C 0.7097(2) 0.13047(18) 0.5276(4) 0.0435(13) Uani 1 1 d .
H21 H 0.7403 0.1379 0.4970 0.052 Uiso 1 1 calc R
C22 C 0.7196(2) 0.12578(19) 0.6126(4) 0.0465(13) Uani 1 1 d .
H22 H 0.7582 0.1291 0.6508 0.056 Uiso 1 1 calc R
C23 C 0.6624(3) 0.1152(2) 0.6332(4) 0.0534(15) Uani 1 1 d .
H23 H 0.6557 0.1106 0.6878 0.064 Uiso 1 1 calc R
C24 C 0.6178(2) 0.11291(19) 0.5594(4) 0.0574(18) Uani 1 1 d .
H24 H 0.5751 0.1060 0.5545 0.069 Uiso 1 1 calc R
C25 C 0.37558(17) 0.13512(17) 0.3940(3) 0.0235(9) Uani 1 1 d .
C26 C 0.41158(19) 0.09986(17) 0.4578(3) 0.0289(10) Uani 1 1 d .
H26 H 0.4484 0.1119 0.4954 0.035 Uiso 1 1 calc R
C27 C 0.3830(2) 0.04308(18) 0.4561(3) 0.0378(12) Uani 1 1 d .
H27 H 0.3975 0.0108 0.4922 0.045 Uiso 1 1 calc R
C28 C 0.3304(2) 0.04318(19) 0.3927(3) 0.0434(13) Uani 1 1 d .
H28 H 0.3029 0.0108 0.3781 0.052 Uiso 1 1 calc R
C29 C 0.32431(18) 0.09957(18) 0.3526(3) 0.0325(11) Uani 1 1 d .
H29 H 0.2924 0.1114 0.3072 0.039 Uiso 1 1 calc R
C30 C 0.4095(2) 0.0566(2) 0.2220(3) 0.0431(12) Uani 1 1 d .
H30 H 0.3795 0.0714 0.1763 0.052 Uiso 1 1 calc R
C31 C 0.4602(2) 0.08828(18) 0.2679(3) 0.0331(11) Uani 1 1 d .
H31 H 0.4701 0.1283 0.2586 0.040 Uiso 1 1 calc R
C32 C 0.4934(2) 0.0511(2) 0.3293(3) 0.0424(12) Uani 1 1 d .
H32 H 0.5297 0.0612 0.3692 0.051 Uiso 1 1 calc R
C33 C 0.4634(3) -0.0044(2) 0.3215(4) 0.0563(17) Uani 1 1 d .
H33 H 0.4762 -0.0383 0.3550 0.068 Uiso 1 1 calc R
C34 C 0.4113(3) -0.0006(2) 0.2556(4) 0.0556(17) Uani 1 1 d .
H34 H 0.3824 -0.0313 0.2371 0.067 Uiso 1 1 calc R
C35 C 0.34115(17) 0.42551(16) 0.4054(3) 0.0250(9) Uani 1 1 d .
C36 C 0.28048(18) 0.44954(18) 0.3823(3) 0.0360(11) Uani 1 1 d .
H36 H 0.2477 0.4350 0.3399 0.043 Uiso 1 1 calc R
C37 C 0.2784(2) 0.49882(19) 0.4341(3) 0.0448(14) Uani 1 1 d .
H37 H 0.2437 0.5235 0.4327 0.054 Uiso 1 1 calc R
C38 C 0.3364(2) 0.50531(19) 0.4884(3) 0.0387(12) Uani 1 1 d .
H38 H 0.3474 0.5351 0.5297 0.046 Uiso 1 1 calc R
C39 C 0.37562(19) 0.46011(17) 0.4711(3) 0.0282(10) Uani 1 1 d .
H39 H 0.4174 0.4541 0.4985 0.034 Uiso 1 1 calc R
C40 C 0.3849(3) 0.5127(2) 0.2682(4) 0.0638(18) Uani 1 1 d .
H40 H 0.3996 0.4796 0.2429 0.077 Uiso 1 1 calc R
C41 C 0.3257(3) 0.5362(2) 0.2463(4) 0.0648(17) Uani 1 1 d .
H41 H 0.2931 0.5218 0.2035 0.078 Uiso 1 1 calc R
C42 C 0.3225(3) 0.5851(2) 0.2989(4) 0.0549(15) Uani 1 1 d .
H42 H 0.2875 0.6093 0.2976 0.066 Uiso 1 1 calc R
C43 C 0.3807(2) 0.5915(2) 0.3535(4) 0.0480(14) Uani 1 1 d .
H43 H 0.3918 0.6208 0.3956 0.058 Uiso 1 1 calc R
C44 C 0.4195(3) 0.5467(2) 0.3343(4) 0.0567(16) Uani 1 1 d .
H44 H 0.4614 0.5404 0.3612 0.068 Uiso 1 1 calc R
C45 C 0.86335(16) 0.20698(15) 0.2986(3) 0.0210(9) Uani 1 1 d .
C46 C 0.95573(16) 0.25499(15) 0.3395(2) 0.0168(8) Uani 1 1 d .
C47 C 1.07063(17) 0.22959(19) 0.3278(3) 0.0271(10) Uani 1 1 d .
C48 C 1.09504(18) 0.34732(18) 0.3610(3) 0.0264(9) Uani 1 1 d .
C49 C 1.00324(17) 0.32233(18) 0.2417(3) 0.0246(9) Uani 1 1 d .
C50 C 0.99658(18) 0.38531(18) 0.4366(3) 0.0295(10) Uani 1 1 d .
C51 C 0.94741(17) 0.33358(19) 0.5423(3) 0.0302(10) Uani 1 1 d .
C52 C 0.81515(18) 0.33184(17) 0.5011(3) 0.0263(10) Uani 1 1 d .
C53 C 0.77152(18) 0.24367(17) 0.3951(3) 0.0227(9) Uani 1 1 d .
C54 C 0.85416(16) 0.22641(17) 0.5410(3) 0.0225(9) Uani 1 1 d .
C55 C 1.04227(16) 0.26939(16) 0.4640(2) 0.0184(8) Uani 1 1 d .
C56 C 0.99342(15) 0.23410(15) 0.4811(2) 0.0180(8) Uani 1 1 d .
H56 H 0.9937 0.2180 0.5344 0.022 Uiso 1 1 calc R
C57 C 0.94425(15) 0.22542(15) 0.4105(2) 0.0177(8) Uani 1 1 d .
C58 C 0.88301(15) 0.19838(15) 0.3902(2) 0.0171(8) Uani 1 1 d .
C59 C 1.09556(16) 0.27991(17) 0.5317(3) 0.0224(9) Uani 1 1 d .
C60 C 1.15780(17) 0.29224(18) 0.5253(3) 0.0283(10) Uani 1 1 d .
H60 H 1.1712 0.2961 0.4748 0.034 Uiso 1 1 calc R
C61 C 1.19552(18) 0.2976(2) 0.6055(3) 0.0394(12) Uani 1 1 d .
H61 H 1.2384 0.3055 0.6184 0.047 Uiso 1 1 calc R
C62 C 1.15849(19) 0.2890(2) 0.6635(3) 0.0426(12) Uani 1 1 d .
H62 H 1.1720 0.2907 0.7224 0.051 Uiso 1 1 calc R
C63 C 1.09745(18) 0.27734(19) 0.6187(3) 0.0318(10) Uani 1 1 d .
H63 H 1.0634 0.2692 0.6427 0.038 Uiso 1 1 calc R
C64 C 1.1937(3) 0.1489(2) 0.5355(4) 0.072(2) Uani 1 1 d .
H64 H 1.2115 0.1524 0.4885 0.086 Uiso 1 1 calc R
C65 C 1.2242(2) 0.1547(3) 0.6175(5) 0.072(2) Uani 1 1 d .
H65 H 1.2668 0.1629 0.6364 0.087 Uiso 1 1 calc R
C66 C 1.1830(3) 0.1467(3) 0.6680(4) 0.0713(19) Uani 1 1 d .
H66 H 1.1921 0.1486 0.7271 0.086 Uiso 1 1 calc R
C67 C 1.1261(3) 0.1353(2) 0.6168(5) 0.071(2) Uani 1 1 d .
H67 H 1.0893 0.1276 0.6349 0.085 Uiso 1 1 calc R
C68 C 1.1316(3) 0.1369(2) 0.5335(5) 0.074(2) Uani 1 1 d .
H68 H 1.0996 0.1310 0.4854 0.088 Uiso 1 1 calc R
C69 C 0.87251(16) 0.13824(16) 0.4209(3) 0.0217(9) Uani 1 1 d .
C70 C 0.91250(18) 0.10667(17) 0.4867(3) 0.0252(9) Uani 1 1 d .
H70 H 0.9499 0.1211 0.5205 0.030 Uiso 1 1 calc R
C71 C 0.88648(19) 0.04994(18) 0.4927(3) 0.0318(10) Uani 1 1 d .
H71 H 0.9038 0.0197 0.5309 0.038 Uiso 1 1 calc R
C72 C 0.83086(19) 0.04578(18) 0.4328(3) 0.0350(11) Uani 1 1 d .
H72 H 0.8041 0.0125 0.4242 0.042 Uiso 1 1 calc R
C73 C 0.82137(18) 0.09998(17) 0.3871(3) 0.0289(10) Uani 1 1 d .
H73 H 0.7875 0.1091 0.3426 0.035 Uiso 1 1 calc R
C74 C 0.8995(3) 0.0532(2) 0.2523(3) 0.0526(14) Uani 1 1 d .
H74 H 0.8669 0.0663 0.2083 0.063 Uiso 1 1 calc R
C75 C 0.9519(2) 0.0862(2) 0.2907(3) 0.0460(13) Uani 1 1 d .
H75 H 0.9611 0.1255 0.2766 0.055 Uiso 1 1 calc R
C76 C 0.9883(2) 0.0512(2) 0.3534(3) 0.0462(14) Uani 1 1 d .
H76 H 1.0260 0.0627 0.3892 0.055 Uiso 1 1 calc R
C77 C 0.9588(2) -0.0042(2) 0.3537(4) 0.0505(14) Uani 1 1 d .
H77 H 0.9733 -0.0366 0.3896 0.061 Uiso 1 1 calc R
C78 C 0.9044(3) -0.0029(2) 0.2916(3) 0.0519(14) Uani 1 1 d .
H78 H 0.8757 -0.0344 0.2782 0.062 Uiso 1 1 calc R
C79 C 0.83067(17) 0.43233(16) 0.3806(3) 0.0248(9) Uani 1 1 d .
C80 C 0.77640(17) 0.46210(17) 0.3367(3) 0.0286(10) Uani 1 1 d .
H80 H 0.7454 0.4458 0.2933 0.034 Uiso 1 1 calc R
C81 C 0.77722(19) 0.51974(19) 0.3691(3) 0.0402(12) Uani 1 1 d .
H81 H 0.7465 0.5491 0.3518 0.048 Uiso 1 1 calc R
C82 C 0.8315(2) 0.52660(19) 0.4320(3) 0.0421(12) Uani 1 1 d .
H82 H 0.8437 0.5615 0.4636 0.051 Uiso 1 1 calc R
C83 C 0.86433(19) 0.47296(18) 0.4397(3) 0.0334(11) Uani 1 1 d .
H83 H 0.9023 0.4652 0.4776 0.040 Uiso 1 1 calc R
C84 C 0.8520(3) 0.5076(3) 0.1970(4) 0.0710(19) Uani 1 1 d .
H84 H 0.8215 0.4901 0.1541 0.085 Uiso 1 1 calc R
C85 C 0.8516(2) 0.5649(3) 0.2290(4) 0.0602(17) Uani 1 1 d .
H85 H 0.8207 0.5938 0.2107 0.072 Uiso 1 1 calc R
C86 C 0.9049(2) 0.5726(2) 0.2930(4) 0.0579(16) Uani 1 1 d .
H86 H 0.9155 0.6074 0.3256 0.069 Uiso 1 1 calc R
C87 C 0.9391(2) 0.5207(3) 0.3002(5) 0.070(2) Uani 1 1 d .
H87 H 0.9772 0.5137 0.3381 0.084 Uiso 1 1 calc R
C88 C 0.9072(3) 0.4806(3) 0.2413(5) 0.075(2) Uani 1 1 d .
H88 H 0.9203 0.4416 0.2325 0.090 Uiso 1 1 calc R

loop_
_atom_site_aniso_label
_atom_site_aniso_U_11
_atom_site_aniso_U_22
_atom_site_aniso_U_33
_atom_site_aniso_U_23
_atom_site_aniso_U_13
_atom_site_aniso_U_12
Fe1 0.0175(3) 0.0188(3) 0.0145(3) 0.0005(2) 0.0048(2) -0.0013(2)
Fe2 0.0157(3) 0.0176(3) 0.0156(3) -0.0017(2) 0.0033(2) -0.0016(2)
Fe3 0.0167(3) 0.0214(3) 0.0197(3) -0.0032(2) 0.0046(2) -0.0037(2)
Fe4 0.0195(3) 0.0215(3) 0.0207(3) 0.0040(2) 0.0031(2) 0.0006(2)
Fe5 0.0330(3) 0.0193(3) 0.0310(4) -0.0034(3) 0.0141(3) -0.0064(2)
Fe6 0.0294(3) 0.0206(3) 0.0339(4) 0.0007(3) 0.0069(3) 0.0029(2)
Fe7 0.0174(3) 0.0248(3) 0.0143(3) 0.0003(2) 0.0043(2) -0.0018(2)
Fe8 0.0156(3) 0.0221(3) 0.0166(3) -0.0018(2) 0.0026(2) -0.0015(2)
Fe9 0.0157(3) 0.0210(3) 0.0197(3) 0.0002(2) 0.0045(2) -0.0002(2)
Fe10 0.0172(3) 0.0528(4) 0.0286(4) 0.0170(3) 0.0032(3) 0.0016(3)
Fe11 0.0331(3) 0.0192(3) 0.0253(4) 0.0013(3) 0.0049(3) 0.0015(2)
Fe12 0.0293(3) 0.0237(3) 0.0537(5) 0.0089(3) 0.0144(3) -0.0019(3)
Te1 0.01830(13) 0.01947(13) 0.01993(16) -0.00107(11) 0.00311(11) 0.00181(10)
Te2 0.01759(13) 0.01980(14) 0.02113(16) 0.00116(11) 0.00322(11) 0.00026(10)
O1 0.0240(15) 0.0409(18) 0.0281(19) -0.0087(14) -0.0042(14) -0.0062(13)
O2 0.0185(13) 0.0244(15) 0.0155(16) -0.0031(11) -0.0012(12) -0.0001(11)
O3 0.0358(17) 0.0276(17) 0.036(2) -0.0056(14) 0.0156(15) 0.0016(13)
O4 0.0308(16) 0.0359(17) 0.037(2) 0.0083(14) 0.0058(15) -0.0129(14)
O5 0.0363(17) 0.0373(18) 0.027(2) 0.0099(15) 0.0057(15) 0.0005(13)
O6 0.0413(18) 0.062(2) 0.023(2) -0.0126(16) 0.0097(16) 0.0008(15)
O7 0.0308(16) 0.0208(16) 0.066(3) -0.0041(15) 0.0154(16) -0.0057(13)
O8 0.059(2) 0.0287(17) 0.041(2) -0.0066(15) 0.0317(18) -0.0046(15)
O9 0.0215(16) 0.083(3) 0.025(2) -0.0108(17) 0.0012(15) -0.0139(16)
O10 0.0411(18) 0.0397(18) 0.028(2) 0.0030(15) 0.0106(15) 0.0008(14)
O11 0.0215(14) 0.0270(15) 0.0228(18) -0.0003(12) -0.0055(13) -0.0058(12)
O12 0.0184(13) 0.0252(15) 0.0138(16) -0.0001(11) -0.0002(11) -0.0016(11)
O13 0.0414(18) 0.0378(19) 0.048(2) -0.0039(16) 0.0187(17) 0.0115(15)
O14 0.0336(17) 0.051(2) 0.038(2) 0.0086(16) 0.0020(15) -0.0208(15)
O15 0.0359(17) 0.059(2) 0.023(2) 0.0113(16) 0.0045(15) -0.0016(15)
O16 0.044(2) 0.084(3) 0.028(2) -0.0238(19) 0.0123(17) -0.0036(18)
O17 0.0291(16) 0.0295(18) 0.070(3) -0.0087(16) 0.0066(17) -0.0097(14)
O18 0.051(2) 0.0282(17) 0.050(2) -0.0059(15) 0.0308(18) 0.0002(14)
O19 0.0192(15) 0.0517(19) 0.0240(19) -0.0026(14) 0.0020(14) -0.0054(13)
O20 0.0346(17) 0.0419(18) 0.0218(19) 0.0055(15) 0.0065(14) 0.0023(13)
C1 0.021(2) 0.020(2) 0.025(3) -0.0077(17) 0.0048(19) -0.0014(16)
C2 0.0188(19) 0.020(2) 0.012(2) -0.0028(16) 0.0039(16) 0.0004(15)
C3 0.0167(19) 0.031(2) 0.016(2) 0.0019(18) 0.0065(17) -0.0050(17)
C4 0.027(2) 0.022(2) 0.023(3) 0.0040(17) 0.0069(19) 0.0033(18)
C5 0.020(2) 0.025(2) 0.020(3) 0.0007(18) 0.0052(18) -0.0016(16)
C6 0.022(2) 0.029(2) 0.028(3) -0.0029(19) 0.0074(19) 0.0024(17)
C7 0.017(2) 0.030(2) 0.030(3) -0.0009(19) 0.0056(19) -0.0002(18)
C8 0.029(2) 0.028(2) 0.027(3) 0.001(2) 0.010(2) -0.0064(18)
C9 0.029(2) 0.035(2) 0.023(3) -0.0025(19) 0.011(2) -0.0011(19)
C10 0.016(2) 0.028(2) 0.027(3) -0.0033(19) 0.0069(18) -0.0037(16)
C11 0.0164(19) 0.0150(19) 0.019(2) -0.0003(16) 0.0056(16) 0.0031(14)
C12 0.0189(19) 0.017(2) 0.017(2) 0.0006(16) 0.0063(17) 0.0002(15)
C13 0.0188(19) 0.0141(19) 0.021(2) -0.0037(16) 0.0062(17) 0.0013(15)
C14 0.0160(19) 0.019(2) 0.019(2) -0.0053(16) 0.0034(17) -0.0034(15)
C15 0.0172(19) 0.0163(19) 0.016(2) -0.0006(16) 0.0032(16) -0.0001(15)
C16 0.0174(19) 0.018(2) 0.023(2) 0.0031(16) 0.0065(17) -0.0024(15)
C17 0.0164(19) 0.025(2) 0.026(3) -0.0022(18) -0.0026(18) -0.0017(16)
C18 0.029(2) 0.029(2) 0.014(2) -0.0028(18) -0.0018(18) 0.0035(17)
C19 0.019(2) 0.028(2) 0.018(2) 0.0012(17) 0.0036(17) -0.0014(16)
C20 0.101(5) 0.016(2) 0.033(3) -0.003(2) -0.011(3) 0.009(3)
C21 0.057(3) 0.023(2) 0.059(4) 0.001(2) 0.031(3) 0.004(2)
C22 0.039(3) 0.031(3) 0.062(4) 0.006(3) -0.004(3) 0.013(2)
C23 0.091(4) 0.032(3) 0.048(4) 0.017(3) 0.039(4) 0.016(3)
C24 0.030(3) 0.023(3) 0.119(6) 0.013(3) 0.013(3) 0.001(2)
C25 0.023(2) 0.024(2) 0.027(3) -0.0081(18) 0.0117(19) -0.0056(16)
C26 0.039(2) 0.019(2) 0.032(3) -0.0051(19) 0.016(2) -0.0083(18)
C27 0.062(3) 0.021(2) 0.039(3) 0.000(2) 0.028(3) -0.007(2)
C28 0.049(3) 0.028(3) 0.064(4) -0.015(2) 0.035(3) -0.020(2)
C29 0.024(2) 0.034(3) 0.041(3) -0.012(2) 0.010(2) -0.0116(18)
C30 0.048(3) 0.054(3) 0.029(3) -0.010(2) 0.014(2) -0.006(2)
C31 0.043(3) 0.026(2) 0.036(3) -0.003(2) 0.021(2) -0.0037(19)
C32 0.038(3) 0.051(3) 0.043(3) 0.004(2) 0.018(2) 0.008(2)
C33 0.091(4) 0.029(3) 0.068(4) 0.013(3) 0.057(4) 0.022(3)
C34 0.076(4) 0.036(3) 0.071(5) -0.028(3) 0.049(4) -0.023(3)
C35 0.024(2) 0.020(2) 0.033(3) -0.0019(18) 0.0112(19) -0.0003(16)
C36 0.022(2) 0.030(2) 0.056(4) -0.009(2) 0.010(2) -0.0004(18)
C37 0.038(3) 0.033(3) 0.073(4) -0.009(3) 0.033(3) 0.003(2)
C38 0.055(3) 0.028(2) 0.040(3) -0.010(2) 0.025(3) -0.006(2)
C39 0.031(2) 0.028(2) 0.026(3) 0.0002(19) 0.009(2) -0.0003(18)
C40 0.108(5) 0.042(3) 0.055(4) 0.014(3) 0.047(4) 0.010(3)
C41 0.110(5) 0.048(3) 0.031(4) 0.008(3) 0.003(3) 0.009(3)
C42 0.076(4) 0.033(3) 0.052(4) 0.008(3) 0.007(3) 0.011(3)
C43 0.059(3) 0.027(3) 0.060(4) 0.013(2) 0.016(3) -0.004(2)
C44 0.054(3) 0.048(3) 0.077(5) 0.023(3) 0.034(3) -0.006(3)
C45 0.017(2) 0.016(2) 0.030(3) -0.0020(17) 0.0027(19) 0.0042(15)
C46 0.0172(19) 0.019(2) 0.013(2) -0.0026(16) 0.0007(16) 0.0009(15)
C47 0.020(2) 0.041(3) 0.021(3) 0.001(2) 0.0080(19) -0.0045(19)
C48 0.025(2) 0.038(3) 0.016(2) 0.0008(19) 0.0041(18) -0.0048(19)
C49 0.019(2) 0.033(2) 0.022(3) 0.0024(19) 0.0055(19) -0.0015(17)
C50 0.023(2) 0.028(2) 0.034(3) -0.003(2) -0.0024(19) 0.0007(18)
C51 0.019(2) 0.038(3) 0.035(3) -0.007(2) 0.008(2) 0.0008(17)
C52 0.027(2) 0.024(2) 0.030(3) 0.0033(19) 0.010(2) -0.0042(17)
C53 0.024(2) 0.027(2) 0.018(2) 0.0039(18) 0.0071(19) 0.0062(17)
C54 0.0158(19) 0.031(2) 0.021(3) -0.0050(19) 0.0035(18) 0.0013(16)
C55 0.0149(19) 0.024(2) 0.017(2) 0.0003(16) 0.0034(16) 0.0014(15)
C56 0.0179(19) 0.021(2) 0.016(2) 0.0022(16) 0.0039(17) 0.0025(15)
C57 0.0140(18) 0.019(2) 0.021(2) 0.0011(16) 0.0065(17) 0.0049(15)
C58 0.0146(18) 0.019(2) 0.016(2) 0.0015(16) 0.0005(16) 0.0012(15)
C59 0.0161(19) 0.028(2) 0.024(3) 0.0019(18) 0.0048(18) -0.0010(16)
C60 0.017(2) 0.042(3) 0.025(3) 0.007(2) 0.0030(19) -0.0054(17)
C61 0.018(2) 0.065(3) 0.031(3) 0.007(2) -0.003(2) -0.014(2)
C62 0.027(2) 0.071(4) 0.026(3) 0.001(2) -0.002(2) -0.010(2)
C63 0.023(2) 0.054(3) 0.019(3) 0.003(2) 0.0050(19) -0.0019(19)
C64 0.104(5) 0.053(4) 0.076(5) 0.035(3) 0.057(5) 0.030(4)
C65 0.037(3) 0.086(5) 0.096(6) 0.045(4) 0.020(4) 0.025(3)
C66 0.068(4) 0.090(5) 0.059(4) 0.051(4) 0.021(4) 0.027(3)
C67 0.041(3) 0.052(4) 0.130(7) 0.043(4) 0.039(4) 0.015(3)
C68 0.076(4) 0.040(3) 0.087(6) 0.011(3) -0.020(4) 0.012(3)
C69 0.022(2) 0.023(2) 0.020(2) 0.0024(17) 0.0041(18) -0.0036(16)
C70 0.032(2) 0.024(2) 0.019(2) 0.0015(18) 0.0041(19) -0.0005(17)
C71 0.040(3) 0.031(2) 0.026(3) 0.0102(19) 0.009(2) 0.0007(19)
C72 0.034(2) 0.028(2) 0.043(3) 0.007(2) 0.008(2) -0.0119(19)
C73 0.026(2) 0.026(2) 0.034(3) 0.0004(19) 0.004(2) -0.0031(17)
C74 0.090(4) 0.035(3) 0.035(3) 0.002(2) 0.018(3) 0.015(3)
C75 0.072(4) 0.030(3) 0.046(4) 0.000(2) 0.036(3) 0.009(3)
C76 0.049(3) 0.035(3) 0.063(4) -0.005(3) 0.031(3) 0.008(2)
C77 0.070(4) 0.026(3) 0.060(4) 0.000(2) 0.023(3) 0.017(2)
C78 0.080(4) 0.035(3) 0.042(4) -0.011(2) 0.016(3) 0.009(3)
C79 0.025(2) 0.018(2) 0.035(3) 0.0012(18) 0.014(2) -0.0025(16)
C80 0.020(2) 0.024(2) 0.043(3) 0.0053(19) 0.008(2) 0.0014(16)
C81 0.029(2) 0.030(3) 0.065(4) 0.002(2) 0.017(2) 0.0074(19)
C82 0.046(3) 0.024(2) 0.058(4) -0.010(2) 0.014(3) -0.002(2)
C83 0.032(2) 0.027(2) 0.040(3) -0.007(2) 0.006(2) -0.0036(19)
C84 0.088(5) 0.073(4) 0.063(5) 0.018(4) 0.039(4) -0.028(4)
C85 0.041(3) 0.060(4) 0.080(5) 0.037(3) 0.014(3) -0.002(3)
C86 0.042(3) 0.040(3) 0.091(5) 0.026(3) 0.014(3) -0.011(2)
C87 0.042(3) 0.062(4) 0.116(6) 0.055(4) 0.039(4) 0.002(3)
C88 0.087(5) 0.056(4) 0.109(6) 0.027(4) 0.079(5) 0.006(4)

loop_
_atom_type_symbol
_atom_type_description
_atom_type_scat_dispersion_real
_atom_type_scat_dispersion_imag
_atom_type_scat_source
C C 0.0033 0.0016 'International Tables Vol C Tables 4.2.6.8 and 6.1.1.4'
H H 0.0000 0.0000 'International Tables Vol C Tables 4.2.6.8 and 6.1.1.4'
O O 0.0106 0.0060 'International Tables Vol C Tables 4.2.6.8 and 6.1.1.4'
Te Te -0.5308 1.6751 'International Tables Vol C Tables 4.2.6.8 and 6.1.1.4'
Fe Fe 0.3463 0.8444 'International Tables Vol C Tables 4.2.6.8 and 6.1.1.4'

loop_
_geom_angle_atom_site_label_1
_geom_angle_atom_site_label_2
_geom_angle_atom_site_label_3
_geom_angle
C3 Fe1 C5 101.26(17)
C3 Fe1 C4 99.27(16)
C5 Fe1 C4 90.01(17)
C3 Fe1 C2 92.27(15)
C5 Fe1 C2 89.88(16)
C4 Fe1 C2 168.26(16)
C3 Fe1 C11 89.98(16)
C5 Fe1 C11 165.46(15)
C4 Fe1 C11 97.33(17)
C2 Fe1 C11 80.39(15)
C3 Fe1 Fe2 132.72(11)
C5 Fe1 Fe2 110.33(11)
C4 Fe1 Fe2 114.55(12)
C2 Fe1 Fe2 54.75(11)
C11 Fe1 Fe2 55.17(9)
C6 Fe2 C7 92.92(18)
C6 Fe2 C12 90.86(16)
C7 Fe2 C12 132.60(15)
C6 Fe2 C2 154.05(16)
C7 Fe2 C2 111.75(16)
C12 Fe2 C2 66.79(14)
C6 Fe2 C13 115.25(16)
C7 Fe2 C13 147.86(16)
C12 Fe2 C13 38.83(14)
C2 Fe2 C13 38.82(13)
C6 Fe2 C11 99.53(16)
C7 Fe2 C11 94.15(15)
C12 Fe2 C11 38.81(12)
C2 Fe2 C11 71.75(14)
C13 Fe2 C11 67.34(13)
C6 Fe2 Te1 105.58(12)
C7 Fe2 Te1 91.16(13)
C12 Fe2 Te1 132.83(10)
C2 Fe2 Te1 82.66(10)
C13 Fe2 Te1 95.46(10)
C11 Fe2 Te1 154.02(10)
C6 Fe2 Fe1 142.78(12)
C7 Fe2 Fe1 73.11(12)
C12 Fe2 Fe1 75.72(9)
C2 Fe2 Fe1 46.77(9)
C13 Fe2 Fe1 74.99(9)
C11 Fe2 Fe1 49.25(10)
Te1 Fe2 Fe1 108.95(2)
C6 Fe2 Fe3 77.90(12)
C7 Fe2 Fe3 142.26(12)
C12 Fe2 Fe3 84.55(9)
C2 Fe2 Fe3 86.62(9)
C13 Fe2 Fe3 63.66(9)
C11 Fe2 Fe3 123.34(9)
Te1 Fe2 Fe3 57.565(17)
Fe1 Fe2 Fe3 133.34(3)
C9 Fe3 C8 95.62(18)
C9 Fe3 C10 97.94(18)
C8 Fe3 C10 88.15(18)
C9 Fe3 C14 88.71(16)
C8 Fe3 C14 174.43(18)
C10 Fe3 C14 87.78(16)
C9 Fe3 Te1 98.83(14)
C8 Fe3 Te1 86.50(13)
C10 Fe3 Te1 162.82(12)
C14 Fe3 Te1 96.32(10)
C9 Fe3 Fe2 150.53(14)
C8 Fe3 Fe2 98.82(12)
C10 Fe3 Fe2 108.04(12)
C14 Fe3 Fe2 78.86(9)
Te1 Fe3 Fe2 56.869(16)
C23 Fe4 C24 40.2(2)
C23 Fe4 C19 113.15(17)
C24 Fe4 C19 109.83(17)
C23 Fe4 C20 67.4(2)
C24 Fe4 C20 40.2(2)
C19 Fe4 C20 135.5(2)
C23 Fe4 C18 108.04(19)
C24 Fe4 C18 133.1(2)
C19 Fe4 C18 40.45(15)
C20 Fe4 C18 173.2(2)
C23 Fe4 C22 40.56(19)
C24 Fe4 C22 67.45(19)
C19 Fe4 C22 143.8(2)
C20 Fe4 C22 66.9(2)
C18 Fe4 C22 113.41(19)
C23 Fe4 C16 171.9(2)
C24 Fe4 C16 147.7(2)
C19 Fe4 C16 68.33(14)
C20 Fe4 C16 117.55(19)
C18 Fe4 C16 67.57(16)
C22 Fe4 C16 133.84(17)
C23 Fe4 C17 132.2(2)
C24 Fe4 C17 171.6(2)
C19 Fe4 C17 68.28(15)
C20 Fe4 C17 146.5(2)
C18 Fe4 C17 40.31(15)
C22 Fe4 C17 108.89(18)
C16 Fe4 C17 40.13(15)
C23 Fe4 C21 67.16(19)
C24 Fe4 C21 67.32(19)
C19 Fe4 C21 175.5(2)
C20 Fe4 C21 40.1(2)
C18 Fe4 C21 144.0(2)
C22 Fe4 C21 39.1(2)
C16 Fe4 C21 112.04(16)
C17 Fe4 C21 115.06(17)
C23 Fe4 C15 145.12(18)
C24 Fe4 C15 115.70(17)
C19 Fe4 C15 41.29(14)
C20 Fe4 C15 111.81(18)
C18 Fe4 C15 68.67(15)
C22 Fe4 C15 173.92(18)
C16 Fe4 C15 40.88(13)
C17 Fe4 C15 68.70(14)
C21 Fe4 C15 136.14(19)
C26 Fe5 C32 107.53(19)
C26 Fe5 C25 40.71(16)
C32 Fe5 C25 123.46(17)
C26 Fe5 C27 41.06(15)
C32 Fe5 C27 122.4(2)
C25 Fe5 C27 68.74(16)
C26 Fe5 C31 120.97(17)
C32 Fe5 C31 39.99(18)
C25 Fe5 C31 106.86(16)
C27 Fe5 C31 157.1(2)
C26 Fe5 C33 125.2(2)
C32 Fe5 C33 40.51(19)
C25 Fe5 C33 160.9(2)
C27 Fe5 C33 109.0(2)
C31 Fe5 C33 67.38(18)
C26 Fe5 C28 67.94(18)
C32 Fe5 C28 157.3(2)
C25 Fe5 C28 68.59(15)
C27 Fe5 C28 39.61(19)
C31 Fe5 C28 161.7(2)
C33 Fe5 C28 122.60(19)
C26 Fe5 C34 162.1(2)
C32 Fe5 C34 67.8(2)
C25 Fe5 C34 156.4(2)
C27 Fe5 C34 125.50(19)
C31 Fe5 C34 67.43(18)
C33 Fe5 C34 40.2(2)
C28 Fe5 C34 109.21(18)
C26 Fe5 C29 68.55(18)
C32 Fe5 C29 160.46(18)
C25 Fe5 C29 41.14(15)
C27 Fe5 C29 68.09(19)
C31 Fe5 C29 124.30(18)
C33 Fe5 C29 157.2(2)
C28 Fe5 C29 40.71(17)
C34 Fe5 C29 121.7(2)
C26 Fe5 C30 156.09(17)
C32 Fe5 C30 67.5(2)
C25 Fe5 C30 120.95(19)
C27 Fe5 C30 161.51(18)
C31 Fe5 C30 40.13(17)
C33 Fe5 C30 67.2(2)
C28 Fe5 C30 125.7(2)
C34 Fe5 C30 40.0(2)
C29 Fe5 C30 107.9(2)
C35 Fe6 C36 41.38(15)
C35 Fe6 C41 124.7(2)
C36 Fe6 C41 108.5(2)
C35 Fe6 C40 109.60(19)
C36 Fe6 C40 124.7(2)
C41 Fe6 C40 40.1(2)
C35 Fe6 C39 40.90(16)
C36 Fe6 C39 69.09(18)
C41 Fe6 C39 160.63(19)
C40 Fe6 C39 124.4(2)
C35 Fe6 C42 160.1(2)
C36 Fe6 C42 122.5(2)
C41 Fe6 C42 40.7(2)
C40 Fe6 C42 68.0(2)
C39 Fe6 C42 157.0(2)
C35 Fe6 C43 158.68(19)
C36 Fe6 C43 157.57(18)
C41 Fe6 C43 68.2(2)
C40 Fe6 C43 68.1(2)
C39 Fe6 C43 121.5(2)
C42 Fe6 C43 40.5(2)
C35 Fe6 C44 123.90(18)
C36 Fe6 C44 160.8(2)
C41 Fe6 C44 67.9(3)
C40 Fe6 C44 40.5(2)
C39 Fe6 C44 107.7(2)
C42 Fe6 C44 68.0(2)
C43 Fe6 C44 40.44(18)
C35 Fe6 C37 68.49(16)
C36 Fe6 C37 40.47(17)
C41 Fe6 C37 123.2(2)
C40 Fe6 C37 159.8(3)
C39 Fe6 C37 68.28(18)
C42 Fe6 C37 106.6(2)
C43 Fe6 C37 121.32(19)
C44 Fe6 C37 157.5(2)
C35 Fe6 C38 68.26(17)
C36 Fe6 C38 68.19(19)
C41 Fe6 C38 158.0(2)
C40 Fe6 C38 159.4(2)
C39 Fe6 C38 40.52(16)
C42 Fe6 C38 121.2(2)
C43 Fe6 C38 106.1(2)
C44 Fe6 C38 122.4(2)
C37 Fe6 C38 40.19(19)
C47 Fe7 C49 102.28(18)
C47 Fe7 C48 99.61(18)
C49 Fe7 C48 89.87(18)
C47 Fe7 C46 94.10(16)
C49 Fe7 C46 89.79(16)
C48 Fe7 C46 166.04(16)
C47 Fe7 C55 88.42(17)
C49 Fe7 C55 165.94(15)
C48 Fe7 C55 97.39(17)
C46 Fe7 C55 80.26(15)
C47 Fe7 Fe8 132.92(13)
C49 Fe7 Fe8 111.47(12)
C48 Fe7 Fe8 111.96(12)
C46 Fe7 Fe8 55.51(11)
C55 Fe7 Fe8 54.61(10)
C50 Fe8 C51 90.63(19)
C50 Fe8 C56 128.01(16)
C51 Fe8 C56 89.59(17)
C50 Fe8 C57 150.75(16)
C51 Fe8 C57 112.06(17)
C56 Fe8 C57 39.27(14)
C50 Fe8 C55 90.45(16)
C51 Fe8 C55 102.05(17)
C56 Fe8 C55 39.17(13)
C57 Fe8 C55 67.58(13)
C50 Fe8 C46 117.33(17)
C51 Fe8 C46 150.66(17)
C56 Fe8 C46 66.72(14)
C57 Fe8 C46 38.62(13)
C55 Fe8 C46 70.92(14)
C50 Fe8 Te2 95.73(13)
C51 Fe8 Te2 106.04(13)
C56 Fe8 Te2 133.75(10)
C57 Fe8 Te2 95.37(10)
C55 Fe8 Te2 151.13(11)
C46 Fe8 Te2 81.25(10)
C50 Fe8 Fe7 76.14(13)
C51 Fe8 Fe7 146.90(13)
C56 Fe8 Fe7 75.97(10)
C57 Fe8 Fe7 74.83(9)
C55 Fe8 Fe7 48.95(10)
C46 Fe8 Fe7 46.12(9)
Te2 Fe8 Fe7 105.39(2)
C50 Fe8 Fe9 142.39(12)
C51 Fe8 Fe9 74.37(13)
C56 Fe8 Fe9 86.95(9)
C57 Fe8 Fe9 64.86(9)
C55 Fe8 Fe9 126.00(10)
C46 Fe8 Fe9 86.79(9)
Te2 Fe8 Fe9 57.728(16)
Fe7 Fe8 Fe9 132.90(3)
C53 Fe9 C52 97.12(17)
C53 Fe9 C54 97.95(17)
C52 Fe9 C54 90.09(18)
C53 Fe9 C58 85.59(15)
C52 Fe9 C58 176.38(17)
C54 Fe9 C58 87.15(15)
C53 Fe9 Te2 98.73(13)
C52 Fe9 Te2 85.84(12)
C54 Fe9 Te2 163.20(12)
C58 Fe9 Te2 96.14(10)
C53 Fe9 Fe8 148.69(13)
C52 Fe9 Fe8 100.02(12)
C54 Fe9 Fe8 107.98(12)
C58 Fe9 Fe8 78.64(9)
Te2 Fe9 Fe8 56.968(16)
C67 Fe10 C68 40.8(3)
C67 Fe10 C63 108.34(19)
C68 Fe10 C63 126.8(2)
C67 Fe10 C66 40.0(3)
C68 Fe10 C66 68.1(3)
C63 Fe10 C66 119.9(2)
C67 Fe10 C60 158.4(3)
C68 Fe10 C60 122.9(2)
C63 Fe10 C60 68.52(16)
C66 Fe10 C60 160.5(2)
C67 Fe10 C64 67.5(2)
C68 Fe10 C64 40.5(2)
C63 Fe10 C64 164.7(3)
C66 Fe10 C64 67.2(2)
C60 Fe10 C64 109.57(19)
C67 Fe10 C65 66.7(2)
C68 Fe10 C65 67.3(3)
C63 Fe10 C65 154.0(2)
C66 Fe10 C65 39.7(2)
C60 Fe10 C65 125.60(19)
C64 Fe10 C65 39.5(3)
C67 Fe10 C62 124.7(3)
C68 Fe10 C62 163.0(2)
C63 Fe10 C62 40.90(16)
C66 Fe10 C62 106.1(2)
C60 Fe10 C62 67.83(18)
C64 Fe10 C62 153.7(3)
C65 Fe10 C62 119.2(3)
C67 Fe10 C61 160.3(3)
C68 Fe10 C61 156.3(3)
C63 Fe10 C61 68.56(17)
C66 Fe10 C61 123.3(2)
C60 Fe10 C61 40.25(17)
C64 Fe10 C61 120.5(2)
C65 Fe10 C61 107.0(2)
C62 Fe10 C61 40.33(17)
C67 Fe10 C59 122.22(19)
C68 Fe10 C59 109.4(2)
C63 Fe10 C59 40.97(16)
C66 Fe10 C59 155.82(19)
C60 Fe10 C59 41.32(14)
C64 Fe10 C59 127.6(2)
C65 Fe10 C59 163.5(2)
C62 Fe10 C59 68.92(17)
C61 Fe10 C59 69.07(16)
C69 Fe11 C78 156.2(2)
C69 Fe11 C73 41.36(15)
C78 Fe11 C73 121.1(2)
C69 Fe11 C74 120.31(18)
C78 Fe11 C74 40.64(19)
C73 Fe11 C74 107.3(2)
C69 Fe11 C70 41.07(15)
C78 Fe11 C70 161.79(19)
C73 Fe11 C70 69.03(17)
C74 Fe11 C70 155.81(18)
C69 Fe11 C71 68.73(16)
C78 Fe11 C71 125.49(19)
C73 Fe11 C71 68.46(17)
C74 Fe11 C71 162.2(2)
C70 Fe11 C71 40.60(15)
C69 Fe11 C77 161.52(19)
C78 Fe11 C77 40.2(2)
C73 Fe11 C77 156.16(18)
C74 Fe11 C77 68.1(2)
C70 Fe11 C77 124.9(2)
C71 Fe11 C77 108.37(19)
C69 Fe11 C76 124.37(17)
C78 Fe11 C76 67.7(2)
C73 Fe11 C76 161.64(17)
C74 Fe11 C76 67.9(2)
C70 Fe11 C76 107.65(19)
C71 Fe11 C76 121.5(2)
C77 Fe11 C76 40.37(18)
C69 Fe11 C75 107.21(16)
C78 Fe11 C75 67.6(2)
C73 Fe11 C75 124.95(19)
C74 Fe11 C75 40.3(2)
C70 Fe11 C75 120.94(19)
C71 Fe11 C75 156.2(2)
C77 Fe11 C75 67.63(19)
C76 Fe11 C75 40.1(2)
C69 Fe11 C72 68.83(15)
C78 Fe11 C72 108.6(2)
C73 Fe11 C72 40.82(16)
C74 Fe11 C72 125.5(2)
C70 Fe11 C72 68.17(17)
C71 Fe11 C72 40.11(17)
C77 Fe11 C72 121.51(18)
C76 Fe11 C72 156.28(19)
C75 Fe11 C72 162.3(2)
C79 Fe12 C80 41.38(15)
C79 Fe12 C83 41.09(16)
C80 Fe12 C83 69.04(17)
C79 Fe12 C86 159.5(2)
C80 Fe12 C86 157.30(18)
C83 Fe12 C86 122.5(2)
C79 Fe12 C85 158.8(2)
C80 Fe12 C85 122.03(19)
C83 Fe12 C85 158.5(2)
C86 Fe12 C85 40.6(2)
C79 Fe12 C82 68.56(16)
C80 Fe12 C82 68.39(18)
C83 Fe12 C82 40.37(16)
C86 Fe12 C82 106.7(2)
C85 Fe12 C82 122.6(2)
C79 Fe12 C81 68.50(16)
C80 Fe12 C81 40.30(16)
C83 Fe12 C81 68.19(18)
C86 Fe12 C81 121.7(2)
C85 Fe12 C81 107.3(2)
C82 Fe12 C81 40.51(18)
C79 Fe12 C87 124.59(18)
C80 Fe12 C87 161.6(2)
C83 Fe12 C87 108.1(2)
C86 Fe12 C87 39.72(19)
C85 Fe12 C87 67.4(2)
C82 Fe12 C87 122.0(3)
C81 Fe12 C87 157.1(3)
C79 Fe12 C88 109.87(19)
C80 Fe12 C88 125.7(2)
C83 Fe12 C88 124.1(2)
C86 Fe12 C88 66.8(2)
C85 Fe12 C88 66.8(2)
C82 Fe12 C88 158.4(3)
C81 Fe12 C88 160.7(3)
C87 Fe12 C88 39.8(3)
C79 Fe12 C84 123.7(2)
C80 Fe12 C84 108.1(2)
C83 Fe12 C84 160.1(2)
C86 Fe12 C84 67.9(2)
C85 Fe12 C84 39.9(2)
C82 Fe12 C84 158.6(2)
C81 Fe12 C84 123.2(2)
C87 Fe12 C84 68.0(3)
C88 Fe12 C84 40.5(2)
C35 Te1 Fe2 108.54(12)
C35 Te1 Fe3 102.99(11)
Fe2 Te1 Fe3 65.566(17)
C79 Te2 Fe8 109.50(12)
C79 Te2 Fe9 108.24(11)
Fe8 Te2 Fe9 65.304(17)
C2 O2 C1 108.4(3)
C46 O12 C45 109.0(3)
O1 C1 O2 118.5(4)
O1 C1 C14 132.2(4)
O2 C1 C14 109.3(3)
O2 C2 C13 109.0(3)
O2 C2 Fe1 131.1(3)
C13 C2 Fe1 119.4(3)
O2 C2 Fe2 126.6(2)
C13 C2 Fe2 70.8(2)
Fe1 C2 Fe2 78.48(13)
O3 C3 Fe1 174.5(3)
O4 C4 Fe1 174.3(4)
O5 C5 Fe1 178.2(4)
O6 C6 Fe2 174.0(4)
O7 C7 Fe2 171.3(4)
O8 C8 Fe3 175.3(3)
O9 C9 Fe3 178.2(4)
O10 C10 Fe3 174.2(3)
C12 C11 C15 117.6(3)
C12 C11 Fe1 113.9(3)
C15 C11 Fe1 128.3(2)
C12 C11 Fe2 68.44(19)
C15 C11 Fe2 127.0(2)
Fe1 C11 Fe2 75.58(12)
C13 C12 C11 114.7(3)
C13 C12 Fe2 71.6(2)
C11 C12 Fe2 72.7(2)
C13 C12 H12 122.7
C11 C12 H12 122.7
Fe2 C12 H12 124.6
C12 C13 C2 111.2(3)
C12 C13 C14 138.8(3)
C2 C13 C14 109.8(3)
C12 C13 Fe2 69.6(2)
C2 C13 Fe2 70.4(2)
C14 C13 Fe2 122.2(2)
C13 C14 C1 103.0(3)
C13 C14 C25 121.6(3)
C1 C14 C25 115.5(3)
C13 C14 Fe3 90.9(2)
C1 C14 Fe3 107.0(2)
C25 C14 Fe3 115.5(2)
C16 C15 C19 105.7(3)
C16 C15 C11 128.9(3)
C19 C15 C11 125.3(3)
C16 C15 Fe4 69.2(2)
C19 C15 Fe4 68.6(2)
C11 C15 Fe4 124.1(2)
C17 C16 C15 109.4(3)
C17 C16 Fe4 70.0(2)
C15 C16 Fe4 69.90(19)
C17 C16 H16 125.3
C15 C16 H16 125.3
Fe4 C16 H16 126.4
C16 C17 C18 107.8(3)
C16 C17 Fe4 69.9(2)
C18 C17 Fe4 69.7(2)
C16 C17 H17 126.1
C18 C17 H17 126.1
Fe4 C17 H17 125.9
C17 C18 C19 108.7(4)
C17 C18 Fe4 70.0(2)
C19 C18 Fe4 69.4(2)
C17 C18 H18 125.7
C19 C18 H18 125.7
Fe4 C18 H18 126.5
C18 C19 C15 108.4(3)
C18 C19 Fe4 70.2(2)
C15 C19 Fe4 70.2(2)
C18 C19 H19 125.8
C15 C19 H19 125.8
Fe4 C19 H19 125.4
C24 C20 C21 107.6(5)
C24 C20 Fe4 69.4(3)
C21 C20 Fe4 70.3(3)
C24 C20 H20 126.2
C21 C20 H20 126.2
Fe4 C20 H20 125.7
C22 C21 C20 108.5(4)
C22 C21 Fe4 70.3(3)
C20 C21 Fe4 69.6(3)
C22 C21 H21 125.7
C20 C21 H21 125.7
Fe4 C21 H21 125.9
C21 C22 C23 108.1(5)
C21 C22 Fe4 70.6(3)
C23 C22 Fe4 68.8(3)
C21 C22 H22 125.9
C23 C22 H22 125.9
Fe4 C22 H22 126.2
C24 C23 C22 107.7(5)
C24 C23 Fe4 70.1(3)
C22 C23 Fe4 70.6(3)
C24 C23 H23 126.2
C22 C23 H23 126.2
Fe4 C23 H23 124.8
C23 C24 C20 108.1(4)
C23 C24 Fe4 69.8(3)
C20 C24 Fe4 70.5(3)
C23 C24 H24 126.0
C20 C24 H24 126.0
Fe4 C24 H24 125.4
C26 C25 C29 107.3(4)
C26 C25 C14 126.5(3)
C29 C25 C14 126.1(4)
C26 C25 Fe5 69.3(2)
C29 C25 Fe5 69.8(2)
C14 C25 Fe5 125.0(2)
C25 C26 C27 108.2(4)
C25 C26 Fe5 70.0(2)
C27 C26 Fe5 69.8(2)
C25 C26 H26 125.9
C27 C26 H26 125.9
Fe5 C26 H26 125.8
C28 C27 C26 108.2(4)
C28 C27 Fe5 70.4(3)
C26 C27 Fe5 69.1(2)
C28 C27 H27 125.9
C26 C27 H27 125.9
Fe5 C27 H27 126.1
C27 C28 C29 109.1(4)
C27 C28 Fe5 69.9(2)
C29 C28 Fe5 69.7(2)
C27 C28 H28 125.4
C29 C28 H28 125.4
Fe5 C28 H28 126.5
C28 C29 C25 107.1(4)
C28 C29 Fe5 69.5(2)
C25 C29 Fe5 69.1(2)
C28 C29 H29 126.4
C25 C29 H29 126.4
Fe5 C29 H29 126.5
C34 C30 C31 107.9(5)
C34 C30 Fe5 69.7(3)
C31 C30 Fe5 69.4(3)
C34 C30 H30 126.1
C31 C30 H30 126.1
Fe5 C30 H30 126.4
C32 C31 C30 108.5(4)
C32 C31 Fe5 69.7(2)
C30 C31 Fe5 70.5(2)
C32 C31 H31 125.8
C30 C31 H31 125.8
Fe5 C31 H31 125.6
C31 C32 C33 107.7(5)
C31 C32 Fe5 70.3(2)
C33 C32 Fe5 70.0(3)
C31 C32 H32 126.1
C33 C32 H32 126.1
Fe5 C32 H32 125.2
C34 C33 C32 108.0(5)
C34 C33 Fe5 70.2(3)
C32 C33 Fe5 69.5(2)
C34 C33 H33 126.0
C32 C33 H33 126.0
Fe5 C33 H33 126.0
C30 C34 C33 107.9(4)
C30 C34 Fe5 70.3(3)
C33 C34 Fe5 69.7(3)
C30 C34 H34 126.1
C33 C34 H34 126.1
Fe5 C34 H34 125.5
C39 C35 C36 108.4(3)
C39 C35 Fe6 70.4(2)
C36 C35 Fe6 70.0(2)
C39 C35 Te1 129.8(3)
C36 C35 Te1 121.8(3)
Fe6 C35 Te1 125.0(2)
C37 C36 C35 107.2(4)
C37 C36 Fe6 70.4(2)
C35 C36 Fe6 68.7(2)
C37 C36 H36 126.4
C35 C36 H36 126.4
Fe6 C36 H36 126.1
C38 C37 C36 108.5(4)
C38 C37 Fe6 70.0(2)
C36 C37 Fe6 69.2(2)
C38 C37 H37 125.7
C36 C37 H37 125.7
Fe6 C37 H37 126.7
C37 C38 C39 108.6(4)
C37 C38 Fe6 69.8(3)
C39 C38 Fe6 69.3(2)
C37 C38 H38 125.7
C39 C38 H38 125.7
Fe6 C38 H38 126.8
C38 C39 C35 107.3(4)
C38 C39 Fe6 70.2(3)
C35 C39 Fe6 68.7(2)
C38 C39 H39 126.3
C35 C39 H39 126.3
Fe6 C39 H39 126.3
C41 C40 C44 108.5(5)
C41 C40 Fe6 69.9(3)
C44 C40 Fe6 70.1(3)
C41 C40 H40 125.8
C44 C40 H40 125.8
Fe6 C40 H40 125.8
C40 C41 C42 108.2(6)
C40 C41 Fe6 70.0(3)
C42 C41 Fe6 69.8(3)
C40 C41 H41 125.9
C42 C41 H41 125.9
Fe6 C41 H41 125.8
C43 C42 C41 107.8(5)
C43 C42 Fe6 70.0(3)
C41 C42 Fe6 69.5(3)
C43 C42 H42 126.1
C41 C42 H42 126.1
Fe6 C42 H42 126.0
C42 C43 C44 107.8(5)
C42 C43 Fe6 69.5(3)
C44 C43 Fe6 69.8(3)
C42 C43 H43 126.1
C44 C43 H43 126.1
Fe6 C43 H43 126.2
C40 C44 C43 107.8(5)
C40 C44 Fe6 69.4(3)
C43 C44 Fe6 69.7(3)
C40 C44 H44 126.1
C43 C44 H44 126.1
Fe6 C44 H44 126.3
O11 C45 O12 118.8(4)
O11 C45 C58 132.5(3)
O12 C45 C58 108.7(3)
O12 C46 C57 108.8(3)
O12 C46 Fe7 130.9(3)
C57 C46 Fe7 120.0(3)
O12 C46 Fe8 126.9(2)
C57 C46 Fe8 69.5(2)
Fe7 C46 Fe8 78.38(13)
O13 C47 Fe7 174.1(4)
O14 C48 Fe7 174.4(4)
O15 C49 Fe7 178.5(4)
O17 C50 Fe8 172.0(4)
O16 C51 Fe8 172.7(4)
O18 C52 Fe9 176.7(3)
O19 C53 Fe9 179.4(4)
O20 C54 Fe9 174.5(3)
C56 C55 C59 117.9(3)
C56 C55 Fe7 114.8(3)
C59 C55 Fe7 127.1(3)
C56 C55 Fe8 68.43(19)
C59 C55 Fe8 126.9(3)
Fe7 C55 Fe8 76.44(13)
C57 C56 C55 113.5(3)
C57 C56 Fe8 71.4(2)
C55 C56 Fe8 72.4(2)
C57 C56 H56 123.3
C55 C56 H56 123.3
Fe8 C56 H56 124.5
C46 C57 C56 111.2(3)
C46 C57 C58 109.8(3)
C56 C57 C58 138.8(3)
C46 C57 Fe8 71.9(2)
C56 C57 Fe8 69.3(2)
C58 C57 Fe8 121.5(2)
C57 C58 C69 120.9(3)
C57 C58 C45 103.0(3)
C69 C58 C45 115.6(3)
C57 C58 Fe9 91.5(2)
C69 C58 Fe9 115.9(2)
C45 C58 Fe9 106.6(2)
C63 C59 C60 105.5(3)
C63 C59 C55 126.8(3)
C60 C59 C55 127.6(4)
C63 C59 Fe10 68.4(2)
C60 C59 Fe10 68.7(2)
C55 C59 Fe10 125.1(3)
C61 C60 C59 109.4(4)
C61 C60 Fe10 70.3(3)
C59 C60 Fe10 70.0(2)
C61 C60 H60 125.3
C59 C60 H60 125.3
Fe10 C60 H60 126.0
C60 C61 C62 108.0(4)
C60 C61 Fe10 69.5(2)
C62 C61 Fe10 69.8(3)
C60 C61 H61 126.0
C62 C61 H61 126.0
Fe10 C61 H61 126.3
C61 C62 C63 108.1(4)
C61 C62 Fe10 69.9(3)
C63 C62 Fe10 68.7(3)
C61 C62 H62 126.0
C63 C62 H62 126.0
Fe10 C62 H62 127.0
C62 C63 C59 109.0(3)
C62 C63 Fe10 70.4(3)
C59 C63 Fe10 70.6(2)
C62 C63 H63 125.5
C59 C63 H63 125.5
Fe10 C63 H63 125.1
C65 C64 C68 108.0(5)
C65 C64 Fe10 70.3(3)
C68 C64 Fe10 69.1(3)
C65 C64 H64 126.0
C68 C64 H64 126.0
Fe10 C64 H64 126.2
C64 C65 C66 109.3(6)
C64 C65 Fe10 70.2(3)
C66 C65 Fe10 69.8(3)
C64 C65 H65 125.4
C66 C65 H65 125.4
Fe10 C65 H65 126.3
C67 C66 C65 107.4(6)
C67 C66 Fe10 69.3(3)
C65 C66 Fe10 70.5(3)
C67 C66 H66 126.3
C65 C66 H66 126.3
Fe10 C66 H66 125.5
C66 C67 C68 108.9(5)
C66 C67 Fe10 70.7(3)
C68 C67 Fe10 70.0(3)
C66 C67 H67 125.6
C68 C67 H67 125.6
Fe10 C67 H67 125.3
C64 C68 C67 106.5(6)
C64 C68 Fe10 70.4(4)
C67 C68 Fe10 69.3(4)
C64 C68 H68 126.8
C67 C68 H68 126.8
Fe10 C68 H68 125.1
C70 C69 C73 107.5(3)
C70 C69 C58 126.5(3)
C73 C69 C58 126.0(4)
C70 C69 Fe11 69.8(2)
C73 C69 Fe11 69.5(2)
C58 C69 Fe11 123.9(3)
C71 C70 C69 107.9(4)
C71 C70 Fe11 69.7(2)
C69 C70 Fe11 69.1(2)
C71 C70 H70 126.1
C69 C70 H70 126.1
Fe11 C70 H70 126.6
C72 C71 C70 108.8(4)
C72 C71 Fe11 70.3(3)
C70 C71 Fe11 69.7(2)
C72 C71 H71 125.6
C70 C71 H71 125.6
Fe11 C71 H71 126.0
C71 C72 C73 108.5(4)
C71 C72 Fe11 69.6(2)
C73 C72 Fe11 69.2(2)
C71 C72 H72 125.8
C73 C72 H72 125.8
Fe11 C72 H72 127.0
C72 C73 C69 107.4(4)
C72 C73 Fe11 70.0(2)
C69 C73 Fe11 69.1(2)
C72 C73 H73 126.3
C69 C73 H73 126.3
Fe11 C73 H73 126.1
C75 C74 C78 107.1(5)
C75 C74 Fe11 70.1(3)
C78 C74 Fe11 69.4(3)
C75 C74 H74 126.5
C78 C74 H74 126.5
Fe11 C74 H74 125.6
C76 C75 C74 108.5(4)
C76 C75 Fe11 69.9(3)
C74 C75 Fe11 69.5(3)
C76 C75 H75 125.8
C74 C75 H75 125.8
Fe11 C75 H75 126.4
C75 C76 C77 108.0(5)
C75 C76 Fe11 70.0(3)
C77 C76 Fe11 69.7(3)
C75 C76 H76 126.0
C77 C76 H76 126.0
Fe11 C76 H76 125.9
C78 C77 C76 107.8(5)
C78 C77 Fe11 69.6(3)
C76 C77 Fe11 70.0(2)
C78 C77 H77 126.1
C76 C77 H77 126.1
Fe11 C77 H77 125.9
C77 C78 C74 108.6(5)
C77 C78 Fe11 70.3(3)
C74 C78 Fe11 69.9(3)
C77 C78 H78 125.7
C74 C78 H78 125.7
Fe11 C78 H78 125.7
C83 C79 C80 107.5(3)
C83 C79 Fe12 69.8(2)
C80 C79 Fe12 69.6(2)
C83 C79 Te2 129.5(3)
C80 C79 Te2 121.9(3)
Fe12 C79 Te2 116.58(18)
C81 C80 C79 107.7(4)
C81 C80 Fe12 70.5(2)
C79 C80 Fe12 69.0(2)
C81 C80 H80 126.1
C79 C80 H80 126.1
Fe12 C80 H80 125.9
C80 C81 C82 108.4(4)
C80 C81 Fe12 69.2(2)
C82 C81 Fe12 69.5(2)
C80 C81 H81 125.8
C82 C81 H81 125.8
Fe12 C81 H81 127.1
C83 C82 C81 108.3(4)
C83 C82 Fe12 69.5(3)
C81 C82 Fe12 70.0(3)
C83 C82 H82 125.8
C81 C82 H82 125.8
Fe12 C82 H82 126.3
C82 C83 C79 108.0(4)
C82 C83 Fe12 70.2(3)
C79 C83 Fe12 69.1(3)
C82 C83 H83 126.0
C79 C83 H83 126.0
Fe12 C83 H83 126.4
C85 C84 C88 106.3(6)
C85 C84 Fe12 69.5(4)
C88 C84 Fe12 69.7(4)
C85 C84 H84 126.9
C88 C84 H84 126.9
Fe12 C84 H84 125.5
C84 C85 C86 108.8(5)
C84 C85 Fe12 70.6(3)
C86 C85 Fe12 69.5(3)
C84 C85 H85 125.6
C86 C85 H85 125.6
Fe12 C85 H85 125.9
C87 C86 C85 108.3(6)
C87 C86 Fe12 70.9(3)
C85 C86 Fe12 70.0(3)
C87 C86 H86 125.9
C85 C86 H86 125.9
Fe12 C86 H86 124.8
C86 C87 C88 107.6(6)
C86 C87 Fe12 69.4(3)
C88 C87 Fe12 70.1(3)
C86 C87 H87 126.2
C88 C87 H87 126.2
Fe12 C87 H87 125.9
C87 C88 C84 109.1(6)
C87 C88 Fe12 70.1(3)
C84 C88 Fe12 69.8(3)
C87 C88 H88 125.4
C84 C88 H88 125.4
Fe12 C88 H88 126.3

loop_
_geom_bond_atom_site_label_1
_geom_bond_atom_site_label_2
_geom_bond_distance
Fe1 C3 1.772(4)
Fe1 C5 1.807(4)
Fe1 C4 1.822(4)
Fe1 C2 1.901(3)
Fe1 C11 2.000(4)
Fe1 Fe2 2.5572(7)
Fe2 C6 1.787(4)
Fe2 C7 1.794(4)
Fe2 C12 2.111(3)
Fe2 C2 2.131(4)
Fe2 C13 2.136(3)
Fe2 C11 2.168(3)
Fe2 Te1 2.5330(6)
Fe2 Fe3 2.7538(7)
Fe3 C9 1.778(4)
Fe3 C8 1.810(4)
Fe3 C10 1.812(4)
Fe3 C14 2.172(3)
Fe3 Te1 2.5529(6)
Fe4 C23 2.024(4)
Fe4 C24 2.027(5)
Fe4 C19 2.036(4)
Fe4 C20 2.042(5)
Fe4 C18 2.046(4)
Fe4 C22 2.047(4)
Fe4 C16 2.048(4)
Fe4 C17 2.050(4)
Fe4 C21 2.051(4)
Fe4 C15 2.057(4)
Fe5 C26 2.032(4)
Fe5 C32 2.036(4)
Fe5 C25 2.042(4)
Fe5 C27 2.042(4)
Fe5 C31 2.042(4)
Fe5 C33 2.043(4)
Fe5 C28 2.048(4)
Fe5 C34 2.049(5)
Fe5 C29 2.051(4)
Fe5 C30 2.056(5)
Fe6 C35 2.013(4)
Fe6 C36 2.030(4)
Fe6 C41 2.033(5)
Fe6 C40 2.034(5)
Fe6 C39 2.035(4)
Fe6 C42 2.037(5)
Fe6 C43 2.043(4)
Fe6 C44 2.044(4)
Fe6 C37 2.046(4)
Fe6 C38 2.047(5)
Fe7 C47 1.762(4)
Fe7 C49 1.802(4)
Fe7 C48 1.829(4)
Fe7 C46 1.891(3)
Fe7 C55 1.993(4)
Fe7 Fe8 2.5695(7)
Fe8 C50 1.783(4)
Fe8 C51 1.791(5)
Fe8 C56 2.102(4)
Fe8 C57 2.131(4)
Fe8 C55 2.155(3)
Fe8 C46 2.162(4)
Fe8 Te2 2.5318(6)
Fe8 Fe9 2.7438(7)
Fe9 C53 1.771(4)
Fe9 C52 1.807(4)
Fe9 C54 1.822(4)
Fe9 C58 2.187(4)
Fe9 Te2 2.5535(6)
Fe10 C67 2.012(5)
Fe10 C68 2.021(6)
Fe10 C63 2.023(4)
Fe10 C66 2.030(5)
Fe10 C60 2.035(4)
Fe10 C64 2.039(6)
Fe10 C65 2.040(5)
Fe10 C62 2.045(5)
Fe10 C61 2.046(4)
Fe10 C59 2.053(4)
Fe11 C69 2.035(4)
Fe11 C78 2.037(5)
Fe11 C73 2.041(4)
Fe11 C74 2.043(5)
Fe11 C70 2.044(4)
Fe11 C71 2.044(4)
Fe11 C77 2.046(4)
Fe11 C76 2.050(4)
Fe11 C75 2.052(4)
Fe11 C72 2.053(4)
Fe12 C79 2.022(4)
Fe12 C80 2.030(4)
Fe12 C83 2.032(5)
Fe12 C86 2.034(4)
Fe12 C85 2.040(5)
Fe12 C82 2.041(5)
Fe12 C81 2.048(4)
Fe12 C87 2.054(5)
Fe12 C88 2.054(5)
Fe12 C84 2.055(6)
Te1 C35 2.102(4)
Te2 C79 2.096(4)
O1 C1 1.205(5)
O2 C2 1.391(4)
O2 C1 1.418(4)
O3 C3 1.141(4)
O4 C4 1.136(4)
O5 C5 1.142(5)
O6 C6 1.150(5)
O7 C7 1.146(4)
O8 C8 1.135(5)
O9 C9 1.138(5)
O10 C10 1.141(5)
O11 C45 1.195(4)
O12 C46 1.389(4)
O12 C45 1.425(4)
O13 C47 1.141(5)
O14 C48 1.131(4)
O15 C49 1.140(5)
O16 C51 1.143(5)
O17 C50 1.146(4)
O18 C52 1.143(4)
O19 C53 1.147(5)
O20 C54 1.134(5)
C1 C14 1.486(6)
C2 C13 1.418(5)
C11 C12 1.422(5)
C11 C15 1.459(5)
C12 C13 1.412(5)
C12 H12 0.9500
C13 C14 1.455(5)
C14 C25 1.487(5)
C15 C16 1.434(5)
C15 C19 1.443(5)
C16 C17 1.406(5)
C16 H16 0.9500
C17 C18 1.411(5)
C17 H17 0.9500
C18 C19 1.411(5)
C18 H18 0.9500
C19 H19 0.9500
C20 C24 1.398(7)
C20 C21 1.403(7)
C20 H20 0.9500
C21 C22 1.372(7)
C21 H21 0.9500
C22 C23 1.411(6)
C22 H22 0.9500
C23 C24 1.391(8)
C23 H23 0.9500
C24 H24 0.9500
C25 C26 1.417(6)
C25 C29 1.438(5)
C26 C27 1.429(5)
C26 H26 0.9500
C27 C28 1.386(7)
C27 H27 0.9500
C28 C29 1.426(6)
C28 H28 0.9500
C29 H29 0.9500
C30 C34 1.403(7)
C30 C31 1.406(6)
C30 H30 0.9500
C31 C32 1.394(6)
C31 H31 0.9500
C32 C33 1.412(7)
C32 H32 0.9500
C33 C34 1.405(8)
C33 H33 0.9500
C34 H34 0.9500
C35 C39 1.414(6)
C35 C36 1.428(5)
C36 C37 1.410(6)
C36 H36 0.9500
C37 C38 1.406(7)
C37 H37 0.9500
C38 C39 1.413(5)
C38 H38 0.9500
C39 H39 0.9500
C40 C41 1.395(8)
C40 C44 1.412(8)
C40 H40 0.9500
C41 C42 1.416(7)
C41 H41 0.9500
C42 C43 1.412(7)
C42 H42 0.9500
C43 C44 1.413(7)
C43 H43 0.9500
C44 H44 0.9500
C45 C58 1.489(5)
C46 C57 1.420(5)
C55 C56 1.428(5)
C55 C59 1.456(5)
C56 C57 1.423(5)
C56 H56 0.9500
C57 C58 1.465(5)
C58 C69 1.485(5)
C59 C63 1.426(6)
C59 C60 1.442(5)
C60 C61 1.404(6)
C60 H60 0.9500
C61 C62 1.410(6)
C61 H61 0.9500
C62 C63 1.421(6)
C62 H62 0.9500
C63 H63 0.9500
C64 C65 1.378(9)
C64 C68 1.405(8)
C64 H64 0.9500
C65 C66 1.382(7)
C65 H65 0.9500
C66 C67 1.382(9)
C66 H66 0.9500
C67 C68 1.405(9)
C67 H67 0.9500
C68 H68 0.9500
C69 C70 1.431(5)
C69 C73 1.440(5)
C70 C71 1.418(5)
C70 H70 0.9500
C71 C72 1.405(6)
C71 H71 0.9500
C72 C73 1.428(6)
C72 H72 0.9500
C73 H73 0.9500
C74 C75 1.412(7)
C74 C78 1.417(7)
C74 H74 0.9500
C75 C76 1.406(7)
C75 H75 0.9500
C76 C77 1.413(6)
C76 H76 0.9500
C77 C78 1.402(7)
C77 H77 0.9500
C78 H78 0.9500
C79 C83 1.423(6)
C79 C80 1.432(5)
C80 C81 1.405(6)
C80 H80 0.9500
C81 C82 1.416(7)
C81 H81 0.9500
C82 C83 1.406(6)
C82 H82 0.9500
C83 H83 0.9500
C84 C85 1.397(8)
C84 C88 1.421(9)
C84 H84 0.9500
C85 C86 1.413(8)
C85 H85 0.9500
C86 C87 1.389(7)
C86 H86 0.9500
C87 C88 1.399(9)
C87 H87 0.9500
C88 H88 0.9500

loop_
_geom_torsion_atom_site_label_1
_geom_torsion_atom_site_label_2
_geom_torsion_atom_site_label_3
_geom_torsion_atom_site_label_4
_geom_torsion
C3 Fe1 Fe2 C6 89.3(3)
C5 Fe1 Fe2 C6 -141.9(2)
C4 Fe1 Fe2 C6 -42.2(3)
C2 Fe1 Fe2 C6 143.4(3)
C11 Fe1 Fe2 C6 39.3(2)
C3 Fe1 Fe2 C7 161.2(2)
C5 Fe1 Fe2 C7 -70.10(19)
C4 Fe1 Fe2 C7 29.6(2)
C2 Fe1 Fe2 C7 -144.8(2)
C11 Fe1 Fe2 C7 111.19(19)
C3 Fe1 Fe2 C12 17.3(2)
C5 Fe1 Fe2 C12 146.07(17)
C4 Fe1 Fe2 C12 -114.18(17)
C2 Fe1 Fe2 C12 71.41(17)
C11 Fe1 Fe2 C12 -32.63(16)
C3 Fe1 Fe2 C2 -54.1(2)
C5 Fe1 Fe2 C2 74.66(19)
C4 Fe1 Fe2 C2 174.41(19)
C11 Fe1 Fe2 C2 -104.04(18)
C3 Fe1 Fe2 C13 -22.8(2)
C5 Fe1 Fe2 C13 105.89(17)
C4 Fe1 Fe2 C13 -154.36(17)
C2 Fe1 Fe2 C13 31.23(17)
C11 Fe1 Fe2 C13 -72.81(16)
C3 Fe1 Fe2 C11 50.0(2)
C5 Fe1 Fe2 C11 178.70(18)
C4 Fe1 Fe2 C11 -81.55(19)
C2 Fe1 Fe2 C11 104.04(18)
C3 Fe1 Fe2 Te1 -113.54(17)
C5 Fe1 Fe2 Te1 15.20(13)
C4 Fe1 Fe2 Te1 114.95(14)
C2 Fe1 Fe2 Te1 -59.46(14)
C11 Fe1 Fe2 Te1 -163.51(13)
C3 Fe1 Fe2 Fe3 -50.65(18)
C5 Fe1 Fe2 Fe3 78.09(14)
C4 Fe1 Fe2 Fe3 177.83(14)
C2 Fe1 Fe2 Fe3 3.42(14)
C11 Fe1 Fe2 Fe3 -100.62(13)
C6 Fe2 Fe3 C9 156.0(3)
C7 Fe2 Fe3 C9 77.1(4)
C12 Fe2 Fe3 C9 -111.9(3)
C2 Fe2 Fe3 C9 -44.9(3)
C13 Fe2 Fe3 C9 -77.6(3)
C11 Fe2 Fe3 C9 -110.5(3)
Te1 Fe2 Fe3 C9 38.5(3)
Fe1 Fe2 Fe3 C9 -47.4(3)
C6 Fe2 Fe3 C8 37.58(19)
C7 Fe2 Fe3 C8 -41.4(3)
C12 Fe2 Fe3 C8 129.64(17)
C2 Fe2 Fe3 C8 -163.37(17)
C13 Fe2 Fe3 C8 163.95(18)
C11 Fe2 Fe3 C8 131.11(18)
Te1 Fe2 Fe3 C8 -79.92(14)
Fe1 Fe2 Fe3 C8 -165.87(14)
C6 Fe2 Fe3 C10 -53.34(18)
C7 Fe2 Fe3 C10 -132.3(3)
C12 Fe2 Fe3 C10 38.72(17)
C2 Fe2 Fe3 C10 105.71(16)
C13 Fe2 Fe3 C10 73.02(18)
C11 Fe2 Fe3 C10 40.19(18)
Te1 Fe2 Fe3 C10 -170.85(13)
Fe1 Fe2 Fe3 C10 103.21(13)
C6 Fe2 Fe3 C14 -137.28(17)
C7 Fe2 Fe3 C14 143.8(2)
C12 Fe2 Fe3 C14 -45.22(15)
C2 Fe2 Fe3 C14 21.77(14)
C13 Fe2 Fe3 C14 -10.91(16)
C11 Fe2 Fe3 C14 -43.75(16)
Te1 Fe2 Fe3 C14 105.22(11)
Fe1 Fe2 Fe3 C14 19.27(11)
C6 Fe2 Fe3 Te1 117.50(13)
C7 Fe2 Fe3 Te1 38.6(2)
C12 Fe2 Fe3 Te1 -150.44(11)
C2 Fe2 Fe3 Te1 -83.45(10)
C13 Fe2 Fe3 Te1 -116.13(12)
C11 Fe2 Fe3 Te1 -148.97(12)
Fe1 Fe2 Fe3 Te1 -85.95(4)
C47 Fe7 Fe8 C50 148.1(2)
C49 Fe7 Fe8 C50 -79.3(2)
C48 Fe7 Fe8 C50 19.7(2)
C46 Fe7 Fe8 C50 -153.3(2)
C55 Fe7 Fe8 C50 103.04(19)
C47 Fe7 Fe8 C51 79.0(3)
C49 Fe7 Fe8 C51 -148.3(3)
C48 Fe7 Fe8 C51 -49.3(3)
C46 Fe7 Fe8 C51 137.7(3)
C55 Fe7 Fe8 C51 34.0(3)
C47 Fe7 Fe8 C56 12.4(2)
C49 Fe7 Fe8 C56 145.07(17)
C48 Fe7 Fe8 C56 -115.96(18)
C46 Fe7 Fe8 C56 71.03(17)
C55 Fe7 Fe8 C56 -32.64(16)
C47 Fe7 Fe8 C57 -28.2(2)
C49 Fe7 Fe8 C57 104.45(17)
C48 Fe7 Fe8 C57 -156.58(18)
C46 Fe7 Fe8 C57 30.41(17)
C55 Fe7 Fe8 C57 -73.26(17)
C47 Fe7 Fe8 C55 45.0(2)
C49 Fe7 Fe8 C55 177.71(19)
C48 Fe7 Fe8 C55 -83.32(19)
C46 Fe7 Fe8 C55 103.67(19)
C47 Fe7 Fe8 C46 -58.6(2)
C49 Fe7 Fe8 C46 74.03(19)
C48 Fe7 Fe8 C46 173.0(2)
C55 Fe7 Fe8 C46 -103.67(19)
C47 Fe7 Fe8 Te2 -119.71(19)
C49 Fe7 Fe8 Te2 12.96(14)
C48 Fe7 Fe8 Te2 111.93(14)
C46 Fe7 Fe8 Te2 -61.07(14)
C55 Fe7 Fe8 Te2 -164.74(13)
C47 Fe7 Fe8 Fe9 -59.72(19)
C49 Fe7 Fe8 Fe9 72.95(14)
C48 Fe7 Fe8 Fe9 171.92(14)
C46 Fe7 Fe8 Fe9 -1.09(14)
C55 Fe7 Fe8 Fe9 -104.76(13)
C50 Fe8 Fe9 C53 95.1(3)
C51 Fe8 Fe9 C53 164.9(3)
C56 Fe8 Fe9 C53 -104.6(3)
C57 Fe8 Fe9 C53 -70.9(3)
C55 Fe8 Fe9 C53 -101.4(3)
C46 Fe8 Fe9 C53 -37.8(3)
Te2 Fe8 Fe9 C53 43.9(2)
Fe7 Fe8 Fe9 C53 -37.0(2)
C50 Fe8 Fe9 C52 -27.1(3)
C51 Fe8 Fe9 C52 42.8(2)
C56 Fe8 Fe9 C52 133.20(17)
C57 Fe8 Fe9 C52 166.96(18)
C55 Fe8 Fe9 C52 136.47(19)
C46 Fe8 Fe9 C52 -159.98(17)
Te2 Fe8 Fe9 C52 -78.30(14)
Fe7 Fe8 Fe9 C52 -159.19(14)
C50 Fe8 Fe9 C54 -120.5(3)
C51 Fe8 Fe9 C54 -50.62(19)
C56 Fe8 Fe9 C54 39.81(16)
C57 Fe8 Fe9 C54 73.58(17)
C55 Fe8 Fe9 C54 43.09(18)
C46 Fe8 Fe9 C54 106.64(16)
Te2 Fe8 Fe9 C54 -171.68(13)
Fe7 Fe8 Fe9 C54 107.43(13)
C50 Fe8 Fe9 C58 156.3(3)
C51 Fe8 Fe9 C58 -133.82(17)
C56 Fe8 Fe9 C58 -43.39(15)
C57 Fe8 Fe9 C58 -9.62(16)
C55 Fe8 Fe9 C58 -40.11(16)
C46 Fe8 Fe9 C58 23.44(14)
Te2 Fe8 Fe9 C58 105.12(10)
Fe7 Fe8 Fe9 C58 24.23(11)
C50 Fe8 Fe9 Te2 51.2(2)
C51 Fe8 Fe9 Te2 121.07(14)
C56 Fe8 Fe9 Te2 -148.50(11)
C57 Fe8 Fe9 Te2 -114.74(12)
C55 Fe8 Fe9 Te2 -145.23(13)
C46 Fe8 Fe9 Te2 -81.68(10)
Fe7 Fe8 Fe9 Te2 -80.89(4)
C6 Fe2 Te1 C35 31.99(17)
C7 Fe2 Te1 C35 -61.37(17)
C12 Fe2 Te1 C35 138.25(17)
C2 Fe2 Te1 C35 -173.14(14)
C13 Fe2 Te1 C35 150.12(14)
C11 Fe2 Te1 C35 -163.3(2)
Fe1 Fe2 Te1 C35 -133.89(11)
Fe3 Fe2 Te1 C35 96.20(11)
C6 Fe2 Te1 Fe3 -64.21(13)
C7 Fe2 Te1 Fe3 -157.56(13)
C12 Fe2 Te1 Fe3 42.05(13)
C2 Fe2 Te1 Fe3 90.66(9)
C13 Fe2 Te1 Fe3 53.93(10)
C11 Fe2 Te1 Fe3 100.5(2)
Fe1 Fe2 Te1 Fe3 129.91(3)
C9 Fe3 Te1 C35 93.36(17)
C8 Fe3 Te1 C35 -1.79(17)
C10 Fe3 Te1 C35 -73.9(4)
C14 Fe3 Te1 C35 -176.97(15)
Fe2 Fe3 Te1 C35 -104.69(11)
C9 Fe3 Te1 Fe2 -161.94(13)
C8 Fe3 Te1 Fe2 102.91(13)
C10 Fe3 Te1 Fe2 30.8(4)
C14 Fe3 Te1 Fe2 -72.28(10)
C50 Fe8 Te2 C79 -49.74(17)
C51 Fe8 Te2 C79 42.57(17)
C56 Fe8 Te2 C79 147.94(17)
C57 Fe8 Te2 C79 157.37(14)
C55 Fe8 Te2 C79 -151.2(2)
C46 Fe8 Te2 C79 -166.57(14)
Fe7 Fe8 Te2 C79 -126.91(11)
Fe9 Fe8 Te2 C79 101.70(10)
C50 Fe8 Te2 Fe9 -151.44(14)
C51 Fe8 Te2 Fe9 -59.13(14)
C56 Fe8 Te2 Fe9 46.24(14)
C57 Fe8 Te2 Fe9 55.67(10)
C55 Fe8 Te2 Fe9 107.1(2)
C46 Fe8 Te2 Fe9 91.73(9)
Fe7 Fe8 Te2 Fe9 131.39(3)
C53 Fe9 Te2 C79 97.77(17)
C52 Fe9 Te2 C79 1.19(17)
C54 Fe9 Te2 C79 -75.2(4)
C58 Fe9 Te2 C79 -175.77(15)
Fe8 Fe9 Te2 C79 -103.60(12)
C53 Fe9 Te2 Fe8 -158.63(12)
C52 Fe9 Te2 Fe8 104.79(13)
C54 Fe9 Te2 Fe8 28.4(4)
C58 Fe9 Te2 Fe8 -72.17(10)
C2 O2 C1 O1 -176.5(3)
C2 O2 C1 C14 4.0(4)
C1 O2 C2 C13 0.6(4)
C1 O2 C2 Fe1 172.3(3)
C1 O2 C2 Fe2 -79.2(3)
C3 Fe1 C2 O2 -87.5(3)
C5 Fe1 C2 O2 13.8(3)
C4 Fe1 C2 O2 103.3(9)
C11 Fe1 C2 O2 -177.1(3)
Fe2 Fe1 C2 O2 129.1(4)
C3 Fe1 C2 C13 83.5(3)
C5 Fe1 C2 C13 -175.2(3)
C4 Fe1 C2 C13 -85.8(9)
C11 Fe1 C2 C13 -6.1(3)
Fe2 Fe1 C2 C13 -60.0(3)
C3 Fe1 C2 Fe2 143.46(15)
C5 Fe1 C2 Fe2 -115.27(14)
C4 Fe1 C2 Fe2 -25.8(9)
C11 Fe1 C2 Fe2 53.87(12)
C6 Fe2 C2 O2 102.4(4)
C7 Fe2 C2 O2 -96.7(3)
C12 Fe2 C2 O2 134.9(3)
C13 Fe2 C2 O2 99.9(3)
C11 Fe2 C2 O2 176.1(3)
Te1 Fe2 C2 O2 -8.4(3)
Fe1 Fe2 C2 O2 -133.2(3)
Fe3 Fe2 C2 O2 49.3(3)
C6 Fe2 C2 C13 2.5(5)
C7 Fe2 C2 C13 163.4(2)
C12 Fe2 C2 C13 35.0(2)
C11 Fe2 C2 C13 76.3(2)
Te1 Fe2 C2 C13 -108.2(2)
Fe1 Fe2 C2 C13 127.0(2)
Fe3 Fe2 C2 C13 -50.53(19)
C6 Fe2 C2 Fe1 -124.5(3)
C7 Fe2 C2 Fe1 36.46(18)
C12 Fe2 C2 Fe1 -91.99(14)
C13 Fe2 C2 Fe1 -127.0(2)
C11 Fe2 C2 Fe1 -50.70(12)
Te1 Fe2 C2 Fe1 124.78(10)
Fe3 Fe2 C2 Fe1 -177.51(10)
C5 Fe1 C3 O3 -122(4)
C4 Fe1 C3 O3 146(4)
C2 Fe1 C3 O3 -32(4)
C11 Fe1 C3 O3 49(4)
Fe2 Fe1 C3 O3 10(4)
C3 Fe1 C4 O4 94(3)
C5 Fe1 C4 O4 -7(3)
C2 Fe1 C4 O4 -96(4)
C11 Fe1 C4 O4 -174(3)
Fe2 Fe1 C4 O4 -120(3)
C3 Fe1 C5 O5 36(10)
C4 Fe1 C5 O5 136(10)
C2 Fe1 C5 O5 -56(10)
C11 Fe1 C5 O5 -104(10)
Fe2 Fe1 C5 O5 -108(10)
C7 Fe2 C6 O6 -75(4)
C12 Fe2 C6 O6 58(4)
C2 Fe2 C6 O6 87(4)
C13 Fe2 C6 O6 89(4)
C11 Fe2 C6 O6 20(4)
Te1 Fe2 C6 O6 -167(4)
Fe1 Fe2 C6 O6 -9(4)
Fe3 Fe2 C6 O6 142(4)
C6 Fe2 C7 O7 -31(3)
C12 Fe2 C7 O7 -125(2)
C2 Fe2 C7 O7 158(2)
C13 Fe2 C7 O7 177(2)
C11 Fe2 C7 O7 -130(3)
Te1 Fe2 C7 O7 75(3)
Fe1 Fe2 C7 O7 -176(3)
Fe3 Fe2 C7 O7 43(3)
C9 Fe3 C8 O8 49(5)
C10 Fe3 C8 O8 -49(5)
C14 Fe3 C8 O8 -92(5)
Te1 Fe3 C8 O8 148(5)
Fe2 Fe3 C8 O8 -157(5)
C8 Fe3 C9 O9 -10(15)
C10 Fe3 C9 O9 79(15)
C14 Fe3 C9 O9 167(15)
Te1 Fe3 C9 O9 -97(15)
Fe2 Fe3 C9 O9 -129(14)
C9 Fe3 C10 O10 -64(4)
C8 Fe3 C10 O10 31(4)
C14 Fe3 C10 O10 -153(4)
Te1 Fe3 C10 O10 103(4)
Fe2 Fe3 C10 O10 130(4)
C3 Fe1 C11 C12 -87.7(3)
C5 Fe1 C11 C12 53.2(7)
C4 Fe1 C11 C12 172.9(3)
C2 Fe1 C11 C12 4.6(2)
Fe2 Fe1 C11 C12 58.0(2)
C3 Fe1 C11 C15 88.2(3)
C5 Fe1 C11 C15 -130.9(6)
C4 Fe1 C11 C15 -11.1(3)
C2 Fe1 C11 C15 -179.5(3)
Fe2 Fe1 C11 C15 -126.0(3)
C3 Fe1 C11 Fe2 -145.77(14)
C5 Fe1 C11 Fe2 -4.8(7)
C4 Fe1 C11 Fe2 114.89(13)
C2 Fe1 C11 Fe2 -53.47(12)
C6 Fe2 C11 C12 79.4(2)
C7 Fe2 C11 C12 173.1(2)
C2 Fe2 C11 C12 -75.4(2)
C13 Fe2 C11 C12 -34.1(2)
Te1 Fe2 C11 C12 -85.7(3)
Fe1 Fe2 C11 C12 -123.5(2)
Fe3 Fe2 C11 C12 -2.3(3)
C6 Fe2 C11 C15 -29.7(3)
C7 Fe2 C11 C15 64.0(3)
C12 Fe2 C11 C15 -109.1(4)
C2 Fe2 C11 C15 175.5(3)
C13 Fe2 C11 C15 -143.2(3)
Te1 Fe2 C11 C15 165.22(19)
Fe1 Fe2 C11 C15 127.4(3)
Fe3 Fe2 C11 C15 -111.4(3)
C6 Fe2 C11 Fe1 -157.11(15)
C7 Fe2 C11 Fe1 -63.45(16)
C12 Fe2 C11 Fe1 123.5(2)
C2 Fe2 C11 Fe1 48.10(12)
C13 Fe2 C11 Fe1 89.39(15)
Te1 Fe2 C11 Fe1 37.8(3)
Fe3 Fe2 C11 Fe1 121.17(8)
C15 C11 C12 C13 -178.9(3)
Fe1 C11 C12 C13 -2.6(4)
Fe2 C11 C12 C13 59.5(3)
C15 C11 C12 Fe2 121.5(3)
Fe1 C11 C12 Fe2 -62.08(18)
C6 Fe2 C12 C13 131.4(2)
C7 Fe2 C12 C13 -133.8(2)
C2 Fe2 C12 C13 -35.0(2)
C11 Fe2 C12 C13 -124.4(3)
Te1 Fe2 C12 C13 19.1(3)
Fe1 Fe2 C12 C13 -83.69(19)
Fe3 Fe2 C12 C13 53.67(18)
C6 Fe2 C12 C11 -104.2(2)
C7 Fe2 C12 C11 -9.4(3)
C2 Fe2 C12 C11 89.4(2)
C13 Fe2 C12 C11 124.4(3)
Te1 Fe2 C12 C11 143.44(18)
Fe1 Fe2 C12 C11 40.68(19)
Fe3 Fe2 C12 C11 178.0(2)
C11 C12 C13 C2 -2.0(4)
Fe2 C12 C13 C2 58.1(3)
C11 C12 C13 C14 -176.1(4)
Fe2 C12 C13 C14 -116.0(5)
C11 C12 C13 Fe2 -60.2(3)
O2 C2 C13 C12 179.1(3)
Fe1 C2 C13 C12 6.3(4)
Fe2 C2 C13 C12 -57.7(3)
O2 C2 C13 C14 -5.1(4)
Fe1 C2 C13 C14 -177.9(2)
Fe2 C2 C13 C14 118.2(3)
O2 C2 C13 Fe2 -123.3(3)
Fe1 C2 C13 Fe2 64.0(2)
C6 Fe2 C13 C12 -56.0(2)
C7 Fe2 C13 C12 93.0(4)
C2 Fe2 C13 C12 122.8(3)
C11 Fe2 C13 C12 34.1(2)
Te1 Fe2 C13 C12 -166.07(18)
Fe1 Fe2 C13 C12 85.75(19)
Fe3 Fe2 C13 C12 -116.5(2)
C6 Fe2 C13 C2 -178.8(2)
C7 Fe2 C13 C2 -29.8(4)
C12 Fe2 C13 C2 -122.8(3)
C11 Fe2 C13 C2 -88.7(2)
Te1 Fe2 C13 C2 71.13(19)
Fe1 Fe2 C13 C2 -37.06(18)
Fe3 Fe2 C13 C2 120.7(2)
C6 Fe2 C13 C14 79.6(3)
C7 Fe2 C13 C14 -131.4(3)
C12 Fe2 C13 C14 135.6(4)
C2 Fe2 C13 C14 -101.6(4)
C11 Fe2 C13 C14 169.7(4)
Te1 Fe2 C13 C14 -30.4(3)
Fe1 Fe2 C13 C14 -138.6(3)
Fe3 Fe2 C13 C14 19.1(3)
C12 C13 C14 C1 -178.8(4)
C2 C13 C14 C1 7.1(4)
Fe2 C13 C14 C1 85.8(3)
C12 C13 C14 C25 -47.5(6)
C2 C13 C14 C25 138.3(3)
Fe2 C13 C14 C25 -142.9(3)
C12 C13 C14 Fe3 73.5(5)
C2 C13 C14 Fe3 -100.6(3)
Fe2 C13 C14 Fe3 -21.9(3)
O1 C1 C14 C13 173.8(4)
O2 C1 C14 C13 -6.7(4)
O1 C1 C14 C25 39.0(6)
O2 C1 C14 C25 -141.6(3)
O1 C1 C14 Fe3 -91.2(4)
O2 C1 C14 Fe3 88.3(3)
C9 Fe3 C14 C13 167.6(3)
C8 Fe3 C14 C13 -51.4(16)
C10 Fe3 C14 C13 -94.4(2)
Te1 Fe3 C14 C13 68.8(2)
Fe2 Fe3 C14 C13 14.4(2)
C9 Fe3 C14 C1 63.7(3)
C8 Fe3 C14 C1 -155.2(15)
C10 Fe3 C14 C1 161.7(2)
Te1 Fe3 C14 C1 -35.0(2)
Fe2 Fe3 C14 C1 -89.4(2)
C9 Fe3 C14 C25 -66.4(3)
C8 Fe3 C14 C25 74.6(16)
C10 Fe3 C14 C25 31.6(3)
Te1 Fe3 C14 C25 -165.1(3)
Fe2 Fe3 C14 C25 140.5(3)
C12 C11 C15 C16 155.0(3)
Fe1 C11 C15 C16 -20.8(5)
Fe2 C11 C15 C16 -122.1(3)
C12 C11 C15 C19 -21.1(5)
Fe1 C11 C15 C19 163.1(3)
Fe2 C11 C15 C19 61.7(5)
C12 C11 C15 Fe4 65.3(4)
Fe1 C11 C15 Fe4 -110.5(3)
Fe2 C11 C15 Fe4 148.2(2)
C23 Fe4 C15 C16 171.1(3)
C24 Fe4 C15 C16 -151.3(3)
C19 Fe4 C15 C16 117.4(3)
C20 Fe4 C15 C16 -107.4(3)
C18 Fe4 C15 C16 79.9(2)
C22 Fe4 C15 C16 -31.3(18)
C17 Fe4 C15 C16 36.5(2)
C21 Fe4 C15 C16 -68.0(3)
C23 Fe4 C15 C19 53.7(4)
C24 Fe4 C15 C19 91.3(3)
C20 Fe4 C15 C19 135.2(3)
C18 Fe4 C15 C19 -37.5(2)
C22 Fe4 C15 C19 -148.7(17)
C16 Fe4 C15 C19 -117.4(3)
C17 Fe4 C15 C19 -80.9(2)
C21 Fe4 C15 C19 174.6(3)
C23 Fe4 C15 C11 -65.2(5)
C24 Fe4 C15 C11 -27.7(4)
C19 Fe4 C15 C11 -119.0(4)
C20 Fe4 C15 C11 16.2(4)
C18 Fe4 C15 C11 -156.5(3)
C22 Fe4 C15 C11 92.4(18)
C16 Fe4 C15 C11 123.6(4)
C17 Fe4 C15 C11 160.1(3)
C21 Fe4 C15 C11 55.6(4)
C19 C15 C16 C17 0.1(4)
C11 C15 C16 C17 -176.6(3)
Fe4 C15 C16 C17 -59.0(3)
C19 C15 C16 Fe4 59.1(2)
C11 C15 C16 Fe4 -117.6(4)
C23 Fe4 C16 C17 -20.6(13)
C24 Fe4 C16 C17 174.7(3)
C19 Fe4 C16 C17 81.6(2)
C20 Fe4 C16 C17 -147.2(3)
C18 Fe4 C16 C17 37.8(2)
C22 Fe4 C16 C17 -63.7(3)
C21 Fe4 C16 C17 -103.2(3)
C15 Fe4 C16 C17 120.6(3)
C23 Fe4 C16 C15 -141.2(12)
C24 Fe4 C16 C15 54.1(4)
C19 Fe4 C16 C15 -39.1(2)
C20 Fe4 C16 C15 92.2(3)
C18 Fe4 C16 C15 -82.9(2)
C22 Fe4 C16 C15 175.6(3)
C17 Fe4 C16 C15 -120.6(3)
C21 Fe4 C16 C15 136.1(3)
C15 C16 C17 C18 -0.7(4)
Fe4 C16 C17 C18 -59.6(3)
C15 C16 C17 Fe4 58.9(2)
C23 Fe4 C17 C16 176.2(2)
C24 Fe4 C17 C16 -160.3(11)
C19 Fe4 C17 C16 -81.7(2)
C20 Fe4 C17 C16 60.5(4)
C18 Fe4 C17 C16 -118.9(3)
C22 Fe4 C17 C16 136.9(2)
C21 Fe4 C17 C16 95.0(3)
C15 Fe4 C17 C16 -37.2(2)
C23 Fe4 C17 C18 -64.9(3)
C24 Fe4 C17 C18 -41.4(12)
C19 Fe4 C17 C18 37.2(2)
C20 Fe4 C17 C18 179.4(3)
C22 Fe4 C17 C18 -104.2(3)
C16 Fe4 C17 C18 118.9(3)
C21 Fe4 C17 C18 -146.1(3)
C15 Fe4 C17 C18 81.7(2)
C16 C17 C18 C19 0.9(4)
Fe4 C17 C18 C19 -58.8(3)
C16 C17 C18 Fe4 59.7(3)
C23 Fe4 C18 C17 135.1(3)
C24 Fe4 C18 C17 172.4(3)
C19 Fe4 C18 C17 -120.1(3)
C20 Fe4 C18 C17 -177.2(15)
C22 Fe4 C18 C17 92.0(3)
C16 Fe4 C18 C17 -37.6(2)
C21 Fe4 C18 C17 59.4(4)
C15 Fe4 C18 C17 -81.8(2)
C23 Fe4 C18 C19 -104.8(3)
C24 Fe4 C18 C19 -67.5(3)
C20 Fe4 C18 C19 -57.1(16)
C22 Fe4 C18 C19 -147.9(2)
C16 Fe4 C18 C19 82.4(2)
C17 Fe4 C18 C19 120.1(3)
C21 Fe4 C18 C19 179.5(3)
C15 Fe4 C18 C19 38.2(2)
C17 C18 C19 C15 -0.9(4)
Fe4 C18 C19 C15 -60.0(3)
C17 C18 C19 Fe4 59.1(3)
C16 C15 C19 C18 0.5(4)
C11 C15 C19 C18 177.3(3)
Fe4 C15 C19 C18 60.0(3)
C16 C15 C19 Fe4 -59.6(2)
C11 C15 C19 Fe4 117.3(3)
C23 Fe4 C19 C18 91.0(3)
C24 Fe4 C19 C18 134.2(3)
C20 Fe4 C19 C18 171.8(3)
C22 Fe4 C19 C18 55.6(4)
C16 Fe4 C19 C18 -80.4(2)
C17 Fe4 C19 C18 -37.1(2)
C21 Fe4 C19 C18 -176(2)
C15 Fe4 C19 C18 -119.1(3)
C23 Fe4 C19 C15 -149.9(3)
C24 Fe4 C19 C15 -106.7(3)
C20 Fe4 C19 C15 -69.1(3)
C18 Fe4 C19 C15 119.1(3)
C22 Fe4 C19 C15 174.7(3)
C16 Fe4 C19 C15 38.7(2)
C17 Fe4 C19 C15 82.0(2)
C21 Fe4 C19 C15 -57(2)
C23 Fe4 C20 C24 37.8(3)
C19 Fe4 C20 C24 -62.9(4)
C18 Fe4 C20 C24 -11.8(18)
C22 Fe4 C20 C24 81.9(3)
C16 Fe4 C20 C24 -149.3(3)
C17 Fe4 C20 C24 171.5(3)
C21 Fe4 C20 C24 118.6(4)
C15 Fe4 C20 C24 -104.5(3)
C23 Fe4 C20 C21 -80.8(3)
C24 Fe4 C20 C21 -118.6(4)
C19 Fe4 C20 C21 178.5(3)
C18 Fe4 C20 C21 -130.4(15)
C22 Fe4 C20 C21 -36.6(3)
C16 Fe4 C20 C21 92.1(3)
C17 Fe4 C20 C21 52.9(5)
C15 Fe4 C20 C21 136.9(3)
C24 C20 C21 C22 0.2(5)
Fe4 C20 C21 C22 59.8(3)
C24 C20 C21 Fe4 -59.6(3)
C23 Fe4 C21 C22 -37.9(3)
C24 Fe4 C21 C22 -81.7(3)
C19 Fe4 C21 C22 -133(2)
C20 Fe4 C21 C22 -119.5(4)
C18 Fe4 C21 C22 51.6(4)
C16 Fe4 C21 C22 133.4(3)
C17 Fe4 C21 C22 89.5(3)
C15 Fe4 C21 C22 174.2(3)
C23 Fe4 C21 C20 81.6(3)
C24 Fe4 C21 C20 37.9(3)
C19 Fe4 C21 C20 -13(2)
C18 Fe4 C21 C20 171.1(3)
C22 Fe4 C21 C20 119.5(4)
C16 Fe4 C21 C20 -107.1(3)
C17 Fe4 C21 C20 -150.9(3)
C15 Fe4 C21 C20 -66.2(4)
C20 C21 C22 C23 -0.6(5)
Fe4 C21 C22 C23 58.8(3)
C20 C21 C22 Fe4 -59.3(3)
C23 Fe4 C22 C21 119.4(4)
C24 Fe4 C22 C21 81.3(3)
C19 Fe4 C22 C21 174.4(3)
C20 Fe4 C22 C21 37.5(3)
C18 Fe4 C22 C21 -149.9(3)
C16 Fe4 C22 C21 -69.1(4)
C17 Fe4 C22 C21 -106.8(3)
C15 Fe4 C22 C21 -41.0(19)
C24 Fe4 C22 C23 -38.1(3)
C19 Fe4 C22 C23 55.1(5)
C20 Fe4 C22 C23 -81.8(3)
C18 Fe4 C22 C23 90.7(3)
C16 Fe4 C22 C23 171.5(3)
C17 Fe4 C22 C23 133.8(3)
C21 Fe4 C22 C23 -119.4(4)
C15 Fe4 C22 C23 -160.4(16)
C21 C22 C23 C24 0.7(5)
Fe4 C22 C23 C24 60.6(3)
C21 C22 C23 Fe4 -59.9(3)
C19 Fe4 C23 C24 93.8(3)
C20 Fe4 C23 C24 -37.8(3)
C18 Fe4 C23 C24 136.8(3)
C22 Fe4 C23 C24 -118.0(4)
C16 Fe4 C23 C24 -167.4(11)
C17 Fe4 C23 C24 174.8(3)
C21 Fe4 C23 C24 -81.4(3)
C15 Fe4 C23 C24 58.4(5)
C24 Fe4 C23 C22 118.0(4)
C19 Fe4 C23 C22 -148.2(3)
C20 Fe4 C23 C22 80.3(3)
C18 Fe4 C23 C22 -105.2(3)
C16 Fe4 C23 C22 -49.3(13)
C17 Fe4 C23 C22 -67.2(4)
C21 Fe4 C23 C22 36.6(3)
C15 Fe4 C23 C22 176.4(3)
C22 C23 C24 C20 -0.6(5)
Fe4 C23 C24 C20 60.3(3)
C22 C23 C24 Fe4 -60.9(3)
C21 C20 C24 C23 0.3(5)
Fe4 C20 C24 C23 -59.9(3)
C21 C20 C24 Fe4 60.2(3)
C19 Fe4 C24 C23 -102.7(3)
C20 Fe4 C24 C23 118.8(4)
C18 Fe4 C24 C23 -63.1(4)
C22 Fe4 C24 C23 38.4(3)
C16 Fe4 C24 C23 176.7(3)
C17 Fe4 C24 C23 -27.3(13)
C21 Fe4 C24 C23 81.0(3)
C15 Fe4 C24 C23 -147.3(3)
C23 Fe4 C24 C20 -118.8(4)
C19 Fe4 C24 C20 138.5(3)
C18 Fe4 C24 C20 178.1(3)
C22 Fe4 C24 C20 -80.3(3)
C16 Fe4 C24 C20 57.9(4)
C17 Fe4 C24 C20 -146.0(11)
C21 Fe4 C24 C20 -37.8(3)
C15 Fe4 C24 C20 94.0(3)
C13 C14 C25 C26 21.3(6)
C1 C14 C25 C26 147.1(4)
Fe3 C14 C25 C26 -86.9(4)
C13 C14 C25 C29 -156.9(4)
C1 C14 C25 C29 -31.1(5)
Fe3 C14 C25 C29 94.8(4)
C13 C14 C25 Fe5 -67.6(5)
C1 C14 C25 Fe5 58.2(4)
Fe3 C14 C25 Fe5 -175.8(2)
C32 Fe5 C25 C26 -77.6(3)
C27 Fe5 C25 C26 38.0(2)
C31 Fe5 C25 C26 -118.2(2)
C33 Fe5 C25 C26 -48.9(6)
C28 Fe5 C25 C26 80.6(3)
C34 Fe5 C25 C26 169.8(4)
C29 Fe5 C25 C26 118.6(3)
C30 Fe5 C25 C26 -159.6(2)
C26 Fe5 C25 C29 -118.6(3)
C32 Fe5 C25 C29 163.8(3)
C27 Fe5 C25 C29 -80.6(3)
C31 Fe5 C25 C29 123.2(3)
C33 Fe5 C25 C29 -167.5(5)
C28 Fe5 C25 C29 -37.9(3)
C34 Fe5 C25 C29 51.2(5)
C30 Fe5 C25 C29 81.8(3)
C26 Fe5 C25 C14 120.8(4)
C32 Fe5 C25 C14 43.2(4)
C27 Fe5 C25 C14 158.8(4)
C31 Fe5 C25 C14 2.6(4)
C33 Fe5 C25 C14 71.9(7)
C28 Fe5 C25 C14 -158.6(4)
C34 Fe5 C25 C14 -69.4(5)
C29 Fe5 C25 C14 -120.6(5)
C30 Fe5 C25 C14 -38.8(4)
C29 C25 C26 C27 0.0(4)
C14 C25 C26 C27 -178.5(3)
Fe5 C25 C26 C27 -59.6(3)
C29 C25 C26 Fe5 59.7(3)
C14 C25 C26 Fe5 -118.8(4)
C32 Fe5 C26 C25 121.3(2)
C27 Fe5 C26 C25 -119.2(4)
C31 Fe5 C26 C25 79.7(3)
C33 Fe5 C26 C25 162.5(2)
C28 Fe5 C26 C25 -82.4(3)
C34 Fe5 C26 C25 -166.7(5)
C29 Fe5 C26 C25 -38.4(2)
C30 Fe5 C26 C25 47.5(5)
C32 Fe5 C26 C27 -119.5(3)
C25 Fe5 C26 C27 119.2(4)
C31 Fe5 C26 C27 -161.1(3)
C33 Fe5 C26 C27 -78.3(3)
C28 Fe5 C26 C27 36.8(3)
C34 Fe5 C26 C27 -47.5(7)
C29 Fe5 C26 C27 80.8(3)
C30 Fe5 C26 C27 166.7(4)
C25 C26 C27 C28 -0.1(5)
Fe5 C26 C27 C28 -59.8(3)
C25 C26 C27 Fe5 59.7(3)
C26 Fe5 C27 C28 119.4(4)
C32 Fe5 C27 C28 -161.3(3)
C25 Fe5 C27 C28 81.7(3)
C31 Fe5 C27 C28 164.7(4)
C33 Fe5 C27 C28 -118.5(3)
C34 Fe5 C27 C28 -76.8(4)
C29 Fe5 C27 C28 37.3(2)
C30 Fe5 C27 C28 -43.5(7)
C32 Fe5 C27 C26 79.3(3)
C25 Fe5 C27 C26 -37.7(2)
C31 Fe5 C27 C26 45.4(5)
C33 Fe5 C27 C26 122.1(3)
C28 Fe5 C27 C26 -119.4(4)
C34 Fe5 C27 C26 163.8(3)
C29 Fe5 C27 C26 -82.0(3)
C30 Fe5 C27 C26 -162.9(6)
C26 C27 C28 C29 0.1(5)
Fe5 C27 C28 C29 -58.9(3)
C26 C27 C28 Fe5 59.0(3)
C26 Fe5 C28 C27 -38.2(2)
C32 Fe5 C28 C27 44.6(6)
C25 Fe5 C28 C27 -82.1(3)
C31 Fe5 C28 C27 -161.0(5)
C33 Fe5 C28 C27 80.5(3)
C34 Fe5 C28 C27 122.9(3)
C29 Fe5 C28 C27 -120.4(4)
C30 Fe5 C28 C27 164.4(3)
C26 Fe5 C28 C29 82.3(3)
C32 Fe5 C28 C29 165.0(5)
C25 Fe5 C28 C29 38.3(3)
C27 Fe5 C28 C29 120.4(4)
C31 Fe5 C28 C29 -40.5(7)
C33 Fe5 C28 C29 -159.1(3)
C34 Fe5 C28 C29 -116.6(3)
C30 Fe5 C28 C29 -75.2(3)
C27 C28 C29 C25 -0.1(5)
Fe5 C28 C29 C25 -59.1(3)
C27 C28 C29 Fe5 59.0(3)
C26 C25 C29 C28 0.0(4)
C14 C25 C29 C28 178.5(3)
Fe5 C25 C29 C28 59.4(3)
C26 C25 C29 Fe5 -59.3(3)
C14 C25 C29 Fe5 119.2(4)
C26 Fe5 C29 C28 -80.7(3)
C32 Fe5 C29 C28 -162.7(6)
C25 Fe5 C29 C28 -118.7(4)
C27 Fe5 C29 C28 -36.3(3)
C31 Fe5 C29 C28 165.7(3)
C33 Fe5 C29 C28 50.8(6)
C34 Fe5 C29 C28 82.8(3)
C30 Fe5 C29 C28 124.5(3)
C26 Fe5 C29 C25 38.0(2)
C32 Fe5 C29 C25 -44.0(7)
C27 Fe5 C29 C25 82.3(3)
C31 Fe5 C29 C25 -75.7(3)
C33 Fe5 C29 C25 169.5(5)
C28 Fe5 C29 C25 118.7(4)
C34 Fe5 C29 C25 -158.5(3)
C30 Fe5 C29 C25 -116.9(3)
C26 Fe5 C30 C34 164.4(4)
C32 Fe5 C30 C34 81.9(3)
C25 Fe5 C30 C34 -161.5(3)
C27 Fe5 C30 C34 -44.1(7)
C31 Fe5 C30 C34 119.2(4)
C33 Fe5 C30 C34 37.8(3)
C28 Fe5 C30 C34 -76.9(4)
C29 Fe5 C30 C34 -118.3(3)
C26 Fe5 C30 C31 45.2(6)
C32 Fe5 C30 C31 -37.3(3)
C25 Fe5 C30 C31 79.2(3)
C27 Fe5 C30 C31 -163.4(5)
C33 Fe5 C30 C31 -81.4(3)
C28 Fe5 C30 C31 163.9(3)
C34 Fe5 C30 C31 -119.2(4)
C29 Fe5 C30 C31 122.4(3)
C34 C30 C31 C32 0.3(5)
Fe5 C30 C31 C32 59.6(3)
C34 C30 C31 Fe5 -59.3(3)
C26 Fe5 C31 C32 80.3(3)
C25 Fe5 C31 C32 122.4(3)
C27 Fe5 C31 C32 47.2(5)
C33 Fe5 C31 C32 -38.3(3)
C28 Fe5 C31 C32 -165.0(5)
C34 Fe5 C31 C32 -82.0(3)
C29 Fe5 C31 C32 164.1(3)
C30 Fe5 C31 C32 -119.3(4)
C26 Fe5 C31 C30 -160.4(3)
C32 Fe5 C31 C30 119.3(4)
C25 Fe5 C31 C30 -118.3(3)
C27 Fe5 C31 C30 166.5(4)
C33 Fe5 C31 C30 81.0(3)
C28 Fe5 C31 C30 -45.7(6)
C34 Fe5 C31 C30 37.4(3)
C29 Fe5 C31 C30 -76.6(3)
C30 C31 C32 C33 0.2(5)
Fe5 C31 C32 C33 60.3(3)
C30 C31 C32 Fe5 -60.1(3)
C26 Fe5 C32 C31 -117.6(3)
C25 Fe5 C32 C31 -75.7(3)
C27 Fe5 C32 C31 -160.2(3)
C33 Fe5 C32 C31 118.3(5)
C28 Fe5 C32 C31 167.8(4)
C34 Fe5 C32 C31 80.8(3)
C29 Fe5 C32 C31 -42.5(7)
C30 Fe5 C32 C31 37.5(3)
C26 Fe5 C32 C33 124.1(3)
C25 Fe5 C32 C33 166.0(3)
C27 Fe5 C32 C33 81.5(4)
C31 Fe5 C32 C33 -118.3(5)
C28 Fe5 C32 C33 49.5(7)
C34 Fe5 C32 C33 -37.5(3)
C29 Fe5 C32 C33 -160.8(6)
C30 Fe5 C32 C33 -80.8(3)
C31 C32 C33 C34 -0.7(5)
Fe5 C32 C33 C34 59.8(3)
C31 C32 C33 Fe5 -60.4(3)
C26 Fe5 C33 C34 165.8(3)
C32 Fe5 C33 C34 -119.1(4)
C25 Fe5 C33 C34 -157.2(5)
C27 Fe5 C33 C34 122.9(3)
C31 Fe5 C33 C34 -81.3(3)
C28 Fe5 C33 C34 81.3(4)
C29 Fe5 C33 C34 44.4(6)
C30 Fe5 C33 C34 -37.7(3)
C26 Fe5 C33 C32 -75.1(3)
C25 Fe5 C33 C32 -38.1(7)
C27 Fe5 C33 C32 -117.9(3)
C31 Fe5 C33 C32 37.8(3)
C28 Fe5 C33 C32 -159.6(3)
C34 Fe5 C33 C32 119.1(4)
C29 Fe5 C33 C32 163.5(5)
C30 Fe5 C33 C32 81.5(3)
C31 C30 C34 C33 -0.7(5)
Fe5 C30 C34 C33 -59.8(3)
C31 C30 C34 Fe5 59.1(3)
C32 C33 C34 C30 0.8(5)
Fe5 C33 C34 C30 60.2(3)
C32 C33 C34 Fe5 -59.4(3)
C26 Fe5 C34 C30 -159.3(5)
C32 Fe5 C34 C30 -80.9(3)
C25 Fe5 C34 C30 42.8(6)
C27 Fe5 C34 C30 164.3(3)
C31 Fe5 C34 C30 -37.5(3)
C33 Fe5 C34 C30 -118.7(4)
C28 Fe5 C34 C30 123.2(3)
C29 Fe5 C34 C30 79.9(3)
C26 Fe5 C34 C33 -40.5(7)
C32 Fe5 C34 C33 37.8(3)
C25 Fe5 C34 C33 161.5(4)
C27 Fe5 C34 C33 -77.0(3)
C31 Fe5 C34 C33 81.2(3)
C28 Fe5 C34 C33 -118.1(3)
C29 Fe5 C34 C33 -161.4(3)
C30 Fe5 C34 C33 118.7(4)
C36 Fe6 C35 C39 -119.1(3)
C41 Fe6 C35 C39 162.5(3)
C40 Fe6 C35 C39 120.3(3)
C42 Fe6 C35 C39 -160.4(5)
C43 Fe6 C35 C39 40.6(6)
C44 Fe6 C35 C39 77.4(3)
C37 Fe6 C35 C39 -81.2(3)
C38 Fe6 C35 C39 -37.8(2)
C41 Fe6 C35 C36 -78.5(3)
C40 Fe6 C35 C36 -120.7(3)
C39 Fe6 C35 C36 119.1(3)
C42 Fe6 C35 C36 -41.4(6)
C43 Fe6 C35 C36 159.6(5)
C44 Fe6 C35 C36 -163.5(3)
C37 Fe6 C35 C36 37.8(3)
C38 Fe6 C35 C36 81.2(3)
C36 Fe6 C35 Te1 115.4(4)
C41 Fe6 C35 Te1 37.0(4)
C40 Fe6 C35 Te1 -5.2(3)
C39 Fe6 C35 Te1 -125.5(3)
C42 Fe6 C35 Te1 74.1(6)
C43 Fe6 C35 Te1 -84.9(6)
C44 Fe6 C35 Te1 -48.1(4)
C37 Fe6 C35 Te1 153.3(3)
C38 Fe6 C35 Te1 -163.3(3)
Fe2 Te1 C35 C39 15.0(4)
Fe3 Te1 C35 C39 83.3(4)
Fe2 Te1 C35 C36 -165.4(3)
Fe3 Te1 C35 C36 -97.1(3)
Fe2 Te1 C35 Fe6 107.9(2)
Fe3 Te1 C35 Fe6 176.18(19)
C39 C35 C36 C37 0.1(5)
Fe6 C35 C36 C37 -60.1(3)
Te1 C35 C36 C37 -179.6(3)
C39 C35 C36 Fe6 60.2(3)
Te1 C35 C36 Fe6 -119.5(3)
C35 Fe6 C36 C37 118.4(4)
C41 Fe6 C36 C37 -119.8(3)
C40 Fe6 C36 C37 -161.3(3)
C39 Fe6 C36 C37 80.6(3)
C42 Fe6 C36 C37 -77.0(4)
C43 Fe6 C36 C37 -42.2(7)
C44 Fe6 C36 C37 164.3(6)
C38 Fe6 C36 C37 37.0(3)
C41 Fe6 C36 C35 121.8(3)
C40 Fe6 C36 C35 80.3(4)
C39 Fe6 C36 C35 -37.8(2)
C42 Fe6 C36 C35 164.5(3)
C43 Fe6 C36 C35 -160.6(5)
C44 Fe6 C36 C35 45.9(8)
C37 Fe6 C36 C35 -118.4(4)
C38 Fe6 C36 C35 -81.4(3)
C35 C36 C37 C38 -0.1(5)
Fe6 C36 C37 C38 -59.1(3)
C35 C36 C37 Fe6 59.0(3)
C35 Fe6 C37 C38 81.3(3)
C36 Fe6 C37 C38 120.0(4)
C41 Fe6 C37 C38 -160.4(3)
C40 Fe6 C37 C38 169.8(5)
C39 Fe6 C37 C38 37.2(2)
C42 Fe6 C37 C38 -119.1(3)
C43 Fe6 C37 C38 -77.4(3)
C44 Fe6 C37 C38 -46.6(7)
C35 Fe6 C37 C36 -38.7(3)
C41 Fe6 C37 C36 79.5(4)
C40 Fe6 C37 C36 49.8(7)
C39 Fe6 C37 C36 -82.8(3)
C42 Fe6 C37 C36 120.9(3)
C43 Fe6 C37 C36 162.5(3)
C44 Fe6 C37 C36 -166.6(5)
C38 Fe6 C37 C36 -120.0(4)
C36 C37 C38 C39 0.0(5)
Fe6 C37 C38 C39 -58.6(3)
C36 C37 C38 Fe6 58.6(3)
C35 Fe6 C38 C37 -82.0(3)
C36 Fe6 C38 C37 -37.3(2)
C41 Fe6 C38 C37 48.4(7)
C40 Fe6 C38 C37 -170.0(5)
C39 Fe6 C38 C37 -120.2(4)
C42 Fe6 C38 C37 78.4(3)
C43 Fe6 C38 C37 119.8(3)
C44 Fe6 C38 C37 160.8(3)
C35 Fe6 C38 C39 38.2(2)
C36 Fe6 C38 C39 82.9(3)
C41 Fe6 C38 C39 168.5(5)
C40 Fe6 C38 C39 -49.8(6)
C42 Fe6 C38 C39 -161.4(3)
C43 Fe6 C38 C39 -120.0(3)
C44 Fe6 C38 C39 -79.1(3)
C37 Fe6 C38 C39 120.2(4)
C37 C38 C39 C35 0.0(5)
Fe6 C38 C39 C35 -58.9(3)
C37 C38 C39 Fe6 58.9(3)
C36 C35 C39 C38 0.0(5)
Fe6 C35 C39 C38 59.9(3)
Te1 C35 C39 C38 179.6(3)
C36 C35 C39 Fe6 -59.9(3)
Te1 C35 C39 Fe6 119.7(3)
C35 Fe6 C39 C38 -118.7(3)
C36 Fe6 C39 C38 -80.5(3)
C41 Fe6 C39 C38 -167.0(6)
C40 Fe6 C39 C38 161.0(3)
C42 Fe6 C39 C38 44.3(6)
C43 Fe6 C39 C38 77.4(3)
C44 Fe6 C39 C38 119.5(3)
C37 Fe6 C39 C38 -36.9(3)
C36 Fe6 C39 C35 38.2(2)
C41 Fe6 C39 C35 -48.3(7)
C40 Fe6 C39 C35 -80.3(3)
C42 Fe6 C39 C35 163.0(5)
C43 Fe6 C39 C35 -163.9(2)
C44 Fe6 C39 C35 -121.8(3)
C37 Fe6 C39 C35 81.8(2)
C38 Fe6 C39 C35 118.7(3)
C35 Fe6 C40 C41 121.0(3)
C36 Fe6 C40 C41 77.2(4)
C39 Fe6 C40 C41 164.2(3)
C42 Fe6 C40 C41 -37.9(3)
C43 Fe6 C40 C41 -81.7(4)
C44 Fe6 C40 C41 -119.4(5)
C37 Fe6 C40 C41 40.1(7)
C38 Fe6 C40 C41 -158.8(5)
C35 Fe6 C40 C44 -119.6(3)
C36 Fe6 C40 C44 -163.4(3)
C41 Fe6 C40 C44 119.4(5)
C39 Fe6 C40 C44 -76.4(4)
C42 Fe6 C40 C44 81.5(4)
C43 Fe6 C40 C44 37.7(3)
C37 Fe6 C40 C44 159.5(5)
C38 Fe6 C40 C44 -39.4(7)
C44 C40 C41 C42 -0.1(6)
Fe6 C40 C41 C42 59.6(4)
C44 C40 C41 Fe6 -59.7(4)
C35 Fe6 C41 C40 -79.2(4)
C36 Fe6 C41 C40 -122.3(4)
C39 Fe6 C41 C40 -42.7(8)
C42 Fe6 C41 C40 119.2(5)
C43 Fe6 C41 C40 81.4(4)
C44 Fe6 C41 C40 37.6(3)
C37 Fe6 C41 C40 -164.6(3)
C38 Fe6 C41 C40 160.2(5)
C35 Fe6 C41 C42 161.7(3)
C36 Fe6 C41 C42 118.6(3)
C40 Fe6 C41 C42 -119.2(5)
C39 Fe6 C41 C42 -161.9(5)
C43 Fe6 C41 C42 -37.8(3)
C44 Fe6 C41 C42 -81.5(4)
C37 Fe6 C41 C42 76.3(4)
C38 Fe6 C41 C42 41.1(8)
C40 C41 C42 C43 0.0(6)
Fe6 C41 C42 C43 59.8(4)
C40 C41 C42 Fe6 -59.7(4)
C35 Fe6 C42 C43 -168.4(5)
C36 Fe6 C42 C43 160.4(3)
C41 Fe6 C42 C43 -118.9(5)
C40 Fe6 C42 C43 -81.5(4)
C39 Fe6 C42 C43 45.7(6)
C44 Fe6 C42 C43 -37.7(3)
C37 Fe6 C42 C43 119.1(3)
C38 Fe6 C42 C43 77.8(4)
C35 Fe6 C42 C41 -49.5(7)
C36 Fe6 C42 C41 -80.7(4)
C40 Fe6 C42 C41 37.4(4)
C39 Fe6 C42 C41 164.7(4)
C43 Fe6 C42 C41 118.9(5)
C44 Fe6 C42 C41 81.2(4)
C37 Fe6 C42 C41 -122.0(4)
C38 Fe6 C42 C41 -163.3(3)
C41 C42 C43 C44 0.1(6)
Fe6 C42 C43 C44 59.5(3)
C41 C42 C43 Fe6 -59.4(4)
C35 Fe6 C43 C42 169.2(4)
C36 Fe6 C43 C42 -47.9(7)
C41 Fe6 C43 C42 37.9(3)
C40 Fe6 C43 C42 81.3(4)
C39 Fe6 C43 C42 -160.8(3)
C44 Fe6 C43 C42 119.0(5)
C37 Fe6 C43 C42 -78.6(4)
C38 Fe6 C43 C42 -119.6(3)
C35 Fe6 C43 C44 50.1(7)
C36 Fe6 C43 C44 -166.9(5)
C41 Fe6 C43 C44 -81.1(4)
C40 Fe6 C43 C44 -37.7(4)
C39 Fe6 C43 C44 80.1(4)
C42 Fe6 C43 C44 -119.0(5)
C37 Fe6 C43 C44 162.4(4)
C38 Fe6 C43 C44 121.4(4)
C41 C40 C44 C43 0.2(6)
Fe6 C40 C44 C43 -59.4(3)
C41 C40 C44 Fe6 59.6(4)
C42 C43 C44 C40 -0.2(5)
Fe6 C43 C44 C40 59.2(3)
C42 C43 C44 Fe6 -59.3(3)
C35 Fe6 C44 C40 80.5(4)
C36 Fe6 C44 C40 45.7(8)
C41 Fe6 C44 C40 -37.3(3)
C39 Fe6 C44 C40 122.7(3)
C42 Fe6 C44 C40 -81.4(4)
C43 Fe6 C44 C40 -119.1(5)
C37 Fe6 C44 C40 -161.6(5)
C38 Fe6 C44 C40 164.7(3)
C35 Fe6 C44 C43 -160.4(3)
C36 Fe6 C44 C43 164.8(6)
C41 Fe6 C44 C43 81.8(4)
C40 Fe6 C44 C43 119.1(5)
C39 Fe6 C44 C43 -118.2(3)
C42 Fe6 C44 C43 37.7(3)
C37 Fe6 C44 C43 -42.5(7)
C38 Fe6 C44 C43 -76.2(4)
C46 O12 C45 O11 -175.5(3)
C46 O12 C45 C58 4.8(4)
C45 O12 C46 C57 0.3(4)
C45 O12 C46 Fe7 173.9(3)
C45 O12 C46 Fe8 -77.7(3)
C47 Fe7 C46 O12 -89.6(3)
C49 Fe7 C46 O12 12.7(3)
C48 Fe7 C46 O12 101.3(8)
C55 Fe7 C46 O12 -177.3(3)
Fe8 Fe7 C46 O12 129.2(4)
C47 Fe7 C46 C57 83.3(3)
C49 Fe7 C46 C57 -174.4(3)
C48 Fe7 C46 C57 -85.8(8)
C55 Fe7 C46 C57 -4.4(3)
Fe8 Fe7 C46 C57 -57.9(3)
C47 Fe7 C46 Fe8 141.18(16)
C49 Fe7 C46 Fe8 -116.53(15)
C48 Fe7 C46 Fe8 -27.9(8)
C55 Fe7 C46 Fe8 53.49(12)
C50 Fe8 C46 O12 -103.5(3)
C51 Fe8 C46 O12 95.8(4)
C56 Fe8 C46 O12 134.4(3)
C57 Fe8 C46 O12 98.6(3)
C55 Fe8 C46 O12 176.3(3)
Te2 Fe8 C46 O12 -11.5(3)
Fe7 Fe8 C46 O12 -132.9(4)
Fe9 Fe8 C46 O12 46.3(3)
C50 Fe8 C46 C57 157.9(2)
C51 Fe8 C46 C57 -2.9(4)
C56 Fe8 C46 C57 35.7(2)
C55 Fe8 C46 C57 77.7(2)
Te2 Fe8 C46 C57 -110.14(19)
Fe7 Fe8 C46 C57 128.5(2)
Fe9 Fe8 C46 C57 -52.31(19)
C50 Fe8 C46 Fe7 29.4(2)
C51 Fe8 C46 Fe7 -131.4(3)
C56 Fe8 C46 Fe7 -92.74(14)
C57 Fe8 C46 Fe7 -128.5(2)
C55 Fe8 C46 Fe7 -50.83(13)
Te2 Fe8 C46 Fe7 121.37(10)
Fe9 Fe8 C46 Fe7 179.20(10)
C49 Fe7 C47 O13 -141(4)
C48 Fe7 C47 O13 127(4)
C46 Fe7 C47 O13 -50(4)
C55 Fe7 C47 O13 30(4)
Fe8 Fe7 C47 O13 -6(4)
C47 Fe7 C48 O14 98(4)
C49 Fe7 C48 O14 -4(4)
C46 Fe7 C48 O14 -93(4)
C55 Fe7 C48 O14 -172(4)
Fe8 Fe7 C48 O14 -117(4)
C47 Fe7 C49 O15 41(13)
C48 Fe7 C49 O15 141(13)
C46 Fe7 C49 O15 -53(13)
C55 Fe7 C49 O15 -98(13)
Fe8 Fe7 C49 O15 -105(13)
C51 Fe8 C50 O17 -3(3)
C56 Fe8 C50 O17 -93(3)
C57 Fe8 C50 O17 -145(2)
C55 Fe8 C50 O17 -105(3)
C46 Fe8 C50 O17 -173(3)
Te2 Fe8 C50 O17 104(3)
Fe7 Fe8 C50 O17 -152(3)
Fe9 Fe8 C50 O17 62(3)
C50 Fe8 C51 O16 -48(3)
C56 Fe8 C51 O16 80(3)
C57 Fe8 C51 O16 113(3)
C55 Fe8 C51 O16 42(3)
C46 Fe8 C51 O16 115(3)
Te2 Fe8 C51 O16 -144(3)
Fe7 Fe8 C51 O16 17(3)
Fe9 Fe8 C51 O16 167(3)
C53 Fe9 C52 O18 62(7)
C54 Fe9 C52 O18 -36(7)
C58 Fe9 C52 O18 -77(8)
Te2 Fe9 C52 O18 160(7)
Fe8 Fe9 C52 O18 -145(7)
C52 Fe9 C53 O19 152(100)
C54 Fe9 C53 O19 -117(47)
C58 Fe9 C53 O19 -31(47)
Te2 Fe9 C53 O19 65(47)
Fe8 Fe9 C53 O19 29(47)
C53 Fe9 C54 O20 -54(4)
C52 Fe9 C54 O20 43(4)
C58 Fe9 C54 O20 -139(4)
Te2 Fe9 C54 O20 119(4)
Fe8 Fe9 C54 O20 144(4)
C47 Fe7 C55 C56 -90.7(3)
C49 Fe7 C55 C56 49.3(8)
C48 Fe7 C55 C56 169.8(3)
C46 Fe7 C55 C56 3.8(3)
Fe8 Fe7 C55 C56 58.1(2)
C47 Fe7 C55 C59 84.9(3)
C49 Fe7 C55 C59 -135.1(6)
C48 Fe7 C55 C59 -14.6(3)
C46 Fe7 C55 C59 179.3(3)
Fe8 Fe7 C55 C59 -126.3(4)
C47 Fe7 C55 Fe8 -148.78(15)
C49 Fe7 C55 Fe8 -8.8(7)
C48 Fe7 C55 Fe8 111.74(14)
C46 Fe7 C55 Fe8 -54.34(12)
C50 Fe8 C55 C56 164.9(2)
C51 Fe8 C55 C56 74.1(2)
C57 Fe8 C55 C56 -35.0(2)
C46 Fe8 C55 C56 -76.2(2)
Te2 Fe8 C55 C56 -92.4(3)
Fe7 Fe8 C55 C56 -124.1(2)
Fe9 Fe8 C55 C56 -5.2(3)
C50 Fe8 C55 C59 55.5(3)
C51 Fe8 C55 C59 -35.3(3)
C56 Fe8 C55 C59 -109.4(4)
C57 Fe8 C55 C59 -144.4(4)
C46 Fe8 C55 C59 174.4(3)
Te2 Fe8 C55 C59 158.2(2)
Fe7 Fe8 C55 C59 126.5(3)
Fe9 Fe8 C55 C59 -114.6(3)
C50 Fe8 C55 Fe7 -71.07(17)
C51 Fe8 C55 Fe7 -161.80(15)
C56 Fe8 C55 Fe7 124.1(2)
C57 Fe8 C55 Fe7 89.09(15)
C46 Fe8 C55 Fe7 47.82(12)
Te2 Fe8 C55 Fe7 31.7(2)
Fe9 Fe8 C55 Fe7 118.88(8)
C59 C55 C56 C57 -178.7(3)
Fe7 C55 C56 C57 -2.7(4)
Fe8 C55 C56 C57 59.9(3)
C59 C55 C56 Fe8 121.4(3)
Fe7 C55 C56 Fe8 -62.56(19)
C50 Fe8 C56 C57 -142.5(2)
C51 Fe8 C56 C57 127.0(2)
C55 Fe8 C56 C57 -123.2(3)
C46 Fe8 C56 C57 -35.18(19)
Te2 Fe8 C56 C57 14.9(3)
Fe7 Fe8 C56 C57 -83.08(19)
Fe9 Fe8 C56 C57 52.64(18)
C50 Fe8 C56 C55 -19.3(3)
C51 Fe8 C56 C55 -109.8(2)
C57 Fe8 C56 C55 123.2(3)
C46 Fe8 C56 C55 88.0(2)
Te2 Fe8 C56 C55 138.10(18)
Fe7 Fe8 C56 C55 40.08(19)
Fe9 Fe8 C56 C55 175.8(2)
O12 C46 C57 C56 178.4(3)
Fe7 C46 C57 C56 4.0(4)
Fe8 C46 C57 C56 -58.3(3)
O12 C46 C57 C58 -5.5(4)
Fe7 C46 C57 C58 -179.8(2)
Fe8 C46 C57 C58 117.9(3)
O12 C46 C57 Fe8 -123.3(3)
Fe7 C46 C57 Fe8 62.3(2)
C55 C56 C57 C46 -0.6(4)
Fe8 C56 C57 C46 59.8(3)
C55 C56 C57 C58 -175.1(4)
Fe8 C56 C57 C58 -114.7(5)
C55 C56 C57 Fe8 -60.4(3)
C50 Fe8 C57 C46 -43.1(4)
C51 Fe8 C57 C46 178.5(2)
C56 Fe8 C57 C46 -122.0(3)
C55 Fe8 C57 C46 -87.1(2)
Te2 Fe8 C57 C46 68.75(19)
Fe7 Fe8 C57 C46 -35.77(18)
Fe9 Fe8 C57 C46 119.2(2)
C50 Fe8 C57 C56 78.9(4)
C51 Fe8 C57 C56 -59.5(2)
C55 Fe8 C57 C56 34.9(2)
C46 Fe8 C57 C56 122.0(3)
Te2 Fe8 C57 C56 -169.22(18)
Fe7 Fe8 C57 C56 86.26(18)
Fe9 Fe8 C57 C56 -118.7(2)
C50 Fe8 C57 C58 -145.7(4)
C51 Fe8 C57 C58 75.9(3)
C56 Fe8 C57 C58 135.4(4)
C55 Fe8 C57 C58 170.3(4)
C46 Fe8 C57 C58 -102.5(4)
Te2 Fe8 C57 C58 -33.8(3)
Fe7 Fe8 C57 C58 -138.3(3)
Fe9 Fe8 C57 C58 16.7(3)
C46 C57 C58 C69 138.8(3)
C56 C57 C58 C69 -46.7(6)
Fe8 C57 C58 C69 -140.8(3)
C46 C57 C58 C45 7.9(4)
C56 C57 C58 C45 -177.5(4)
Fe8 C57 C58 C45 88.3(3)
C46 C57 C58 Fe9 -99.4(3)
C56 C57 C58 Fe9 75.1(5)
Fe8 C57 C58 Fe9 -19.0(3)
O11 C45 C58 C57 172.7(4)
O12 C45 C58 C57 -7.7(4)
O11 C45 C58 C69 38.7(6)
O12 C45 C58 C69 -141.7(3)
O11 C45 C58 Fe9 -91.7(4)
O12 C45 C58 Fe9 87.9(3)
C53 Fe9 C58 C57 165.5(3)
C52 Fe9 C58 C57 -56(2)
C54 Fe9 C58 C57 -96.3(2)
Te2 Fe9 C58 C57 67.2(2)
Fe8 Fe9 C58 C57 12.7(2)
C53 Fe9 C58 C69 -68.7(3)
C52 Fe9 C58 C69 70(2)
C54 Fe9 C58 C69 29.5(3)
Te2 Fe9 C58 C69 -167.1(3)
Fe8 Fe9 C58 C69 138.4(3)
C53 Fe9 C58 C45 61.5(2)
C52 Fe9 C58 C45 -160(2)
C54 Fe9 C58 C45 159.7(2)
Te2 Fe9 C58 C45 -36.9(2)
Fe8 Fe9 C58 C45 -91.4(2)
C56 C55 C59 C63 -23.4(6)
Fe7 C55 C59 C63 161.1(3)
Fe8 C55 C59 C63 59.5(5)
C56 C55 C59 C60 153.3(4)
Fe7 C55 C59 C60 -22.1(6)
Fe8 C55 C59 C60 -123.7(4)
C56 C55 C59 Fe10 64.5(4)
Fe7 C55 C59 Fe10 -111.0(3)
Fe8 C55 C59 Fe10 147.5(2)
C67 Fe10 C59 C63 80.9(4)
C68 Fe10 C59 C63 124.3(3)
C66 Fe10 C59 C63 44.7(7)
C60 Fe10 C59 C63 -117.6(3)
C64 Fe10 C59 C63 166.0(3)
C65 Fe10 C59 C63 -160.2(8)
C62 Fe10 C59 C63 -37.7(2)
C61 Fe10 C59 C63 -81.0(3)
C67 Fe10 C59 C60 -161.5(3)
C68 Fe10 C59 C60 -118.1(3)
C63 Fe10 C59 C60 117.6(3)
C66 Fe10 C59 C60 162.4(6)
C64 Fe10 C59 C60 -76.4(3)
C65 Fe10 C59 C60 -42.6(9)
C62 Fe10 C59 C60 80.0(3)
C61 Fe10 C59 C60 36.6(2)
C67 Fe10 C59 C55 -39.8(4)
C68 Fe10 C59 C55 3.6(4)
C63 Fe10 C59 C55 -120.6(4)
C66 Fe10 C59 C55 -75.9(7)
C60 Fe10 C59 C55 121.7(4)
C64 Fe10 C59 C55 45.3(4)
C65 Fe10 C59 C55 79.2(9)
C62 Fe10 C59 C55 -158.3(3)
C61 Fe10 C59 C55 158.4(4)
C63 C59 C60 C61 -0.7(5)
C55 C59 C60 C61 -178.0(4)
Fe10 C59 C60 C61 -59.4(3)
C63 C59 C60 Fe10 58.8(3)
C55 C59 C60 Fe10 -118.6(4)
C67 Fe10 C60 C61 167.4(5)
C68 Fe10 C60 C61 -157.4(3)
C63 Fe10 C60 C61 81.8(3)
C66 Fe10 C60 C61 -37.7(8)
C64 Fe10 C60 C61 -114.4(3)
C65 Fe10 C60 C61 -73.3(4)
C62 Fe10 C60 C61 37.6(2)
C59 Fe10 C60 C61 120.4(4)
C67 Fe10 C60 C59 47.0(6)
C68 Fe10 C60 C59 82.2(3)
C63 Fe10 C60 C59 -38.6(2)
C66 Fe10 C60 C59 -158.1(6)
C64 Fe10 C60 C59 125.2(3)
C65 Fe10 C60 C59 166.3(3)
C62 Fe10 C60 C59 -82.8(3)
C61 Fe10 C60 C59 -120.4(4)
C59 C60 C61 C62 -0.2(5)
Fe10 C60 C61 C62 -59.4(3)
C59 C60 C61 Fe10 59.2(3)
C67 Fe10 C61 C60 -166.3(5)
C68 Fe10 C61 C60 53.3(6)
C63 Fe10 C61 C60 -81.7(3)
C66 Fe10 C61 C60 165.9(3)
C64 Fe10 C61 C60 84.6(3)
C65 Fe10 C61 C60 125.5(3)
C62 Fe10 C61 C60 -119.3(4)
C59 Fe10 C61 C60 -37.6(2)
C67 Fe10 C61 C62 -47.0(6)
C68 Fe10 C61 C62 172.5(5)
C63 Fe10 C61 C62 37.6(3)
C66 Fe10 C61 C62 -74.9(3)
C60 Fe10 C61 C62 119.3(4)
C64 Fe10 C61 C62 -156.1(3)
C65 Fe10 C61 C62 -115.3(3)
C59 Fe10 C61 C62 81.7(3)
C60 C61 C62 C63 0.9(5)
Fe10 C61 C62 C63 -58.3(3)
C60 C61 C62 Fe10 59.2(3)
C67 Fe10 C62 C61 162.6(3)
C68 Fe10 C62 C61 -169.7(7)
C63 Fe10 C62 C61 -119.8(4)
C66 Fe10 C62 C61 122.9(3)
C60 Fe10 C62 C61 -37.5(3)
C64 Fe10 C62 C61 52.0(6)
C65 Fe10 C62 C61 82.0(3)
C59 Fe10 C62 C61 -82.1(3)
C67 Fe10 C62 C63 -77.6(4)
C68 Fe10 C62 C63 -49.9(9)
C66 Fe10 C62 C63 -117.3(3)
C60 Fe10 C62 C63 82.3(3)
C64 Fe10 C62 C63 171.8(4)
C65 Fe10 C62 C63 -158.2(3)
C61 Fe10 C62 C63 119.8(4)
C59 Fe10 C62 C63 37.7(2)
C61 C62 C63 C59 -1.4(5)
Fe10 C62 C63 C59 -60.3(3)
C61 C62 C63 Fe10 59.0(3)
C60 C59 C63 C62 1.2(5)
C55 C59 C63 C62 178.6(4)
Fe10 C59 C63 C62 60.2(3)
C60 C59 C63 Fe10 -58.9(3)
C55 C59 C63 Fe10 118.4(4)
C67 Fe10 C63 C62 122.2(3)
C68 Fe10 C63 C62 163.7(3)
C66 Fe10 C63 C62 80.0(4)
C60 Fe10 C63 C62 -80.5(3)
C64 Fe10 C63 C62 -166.2(7)
C65 Fe10 C63 C62 47.9(6)
C61 Fe10 C63 C62 -37.1(3)
C59 Fe10 C63 C62 -119.5(3)
C67 Fe10 C63 C59 -118.4(3)
C68 Fe10 C63 C59 -76.8(3)
C66 Fe10 C63 C59 -160.6(3)
C60 Fe10 C63 C59 39.0(2)
C64 Fe10 C63 C59 -46.7(8)
C65 Fe10 C63 C59 167.3(4)
C62 Fe10 C63 C59 119.5(3)
C61 Fe10 C63 C59 82.3(2)
C67 Fe10 C64 C65 -80.2(4)
C68 Fe10 C64 C65 -119.2(5)
C63 Fe10 C64 C65 -157.3(6)
C66 Fe10 C64 C65 -36.7(3)
C60 Fe10 C64 C65 122.7(3)
C62 Fe10 C64 C65 43.3(6)
C61 Fe10 C64 C65 79.6(4)
C59 Fe10 C64 C65 165.6(3)
C67 Fe10 C64 C68 39.0(4)
C63 Fe10 C64 C68 -38.1(9)
C66 Fe10 C64 C68 82.5(4)
C60 Fe10 C64 C68 -118.1(4)
C65 Fe10 C64 C68 119.2(5)
C62 Fe10 C64 C68 162.5(5)
C61 Fe10 C64 C68 -161.2(4)
C59 Fe10 C64 C68 -75.2(4)
C68 C64 C65 C66 0.0(7)
Fe10 C64 C65 C66 59.0(4)
C68 C64 C65 Fe10 -59.0(4)
C67 Fe10 C65 C64 82.4(4)
C68 Fe10 C65 C64 37.9(4)
C63 Fe10 C65 C64 166.6(4)
C66 Fe10 C65 C64 120.4(6)
C60 Fe10 C65 C64 -77.2(4)
C62 Fe10 C65 C64 -159.6(3)
C61 Fe10 C65 C64 -117.6(4)
C59 Fe10 C65 C64 -43.9(10)
C67 Fe10 C65 C66 -38.0(4)
C68 Fe10 C65 C66 -82.5(4)
C63 Fe10 C65 C66 46.2(7)
C60 Fe10 C65 C66 162.4(4)
C64 Fe10 C65 C66 -120.4(6)
C62 Fe10 C65 C66 79.9(5)
C61 Fe10 C65 C66 122.0(4)
C59 Fe10 C65 C66 -164.3(7)
C64 C65 C66 C67 0.5(7)
Fe10 C65 C66 C67 59.7(4)
C64 C65 C66 Fe10 -59.3(4)
C68 Fe10 C66 C67 -37.8(4)
C63 Fe10 C66 C67 83.1(4)
C60 Fe10 C66 C67 -165.9(6)
C64 Fe10 C66 C67 -81.7(4)
C65 Fe10 C66 C67 -118.2(6)
C62 Fe10 C66 C67 125.3(4)
C61 Fe10 C66 C67 165.8(4)
C59 Fe10 C66 C67 51.0(8)
C67 Fe10 C66 C65 118.2(6)
C68 Fe10 C66 C65 80.5(4)
C63 Fe10 C66 C65 -158.6(4)
C60 Fe10 C66 C65 -47.7(9)
C64 Fe10 C66 C65 36.5(4)
C62 Fe10 C66 C65 -116.5(4)
C61 Fe10 C66 C65 -75.9(5)
C59 Fe10 C66 C65 169.2(5)
C65 C66 C67 C68 -0.7(7)
Fe10 C66 C67 C68 59.8(4)
C65 C66 C67 Fe10 -60.5(4)
C68 Fe10 C67 C66 119.5(5)
C63 Fe10 C67 C66 -114.9(4)
C60 Fe10 C67 C66 167.3(5)
C64 Fe10 C67 C66 80.8(4)
C65 Fe10 C67 C66 37.8(4)
C62 Fe10 C67 C66 -72.6(4)
C61 Fe10 C67 C66 -37.4(7)
C59 Fe10 C67 C66 -157.9(3)
C63 Fe10 C67 C68 125.6(3)
C66 Fe10 C67 C68 -119.5(5)
C60 Fe10 C67 C68 47.8(7)
C64 Fe10 C67 C68 -38.7(4)
C65 Fe10 C67 C68 -81.7(4)
C62 Fe10 C67 C68 167.9(3)
C61 Fe10 C67 C68 -156.9(5)
C59 Fe10 C67 C68 82.6(4)
C65 C64 C68 C67 -0.4(6)
Fe10 C64 C68 C67 -60.2(4)
C65 C64 C68 Fe10 59.8(4)
C66 C67 C68 C64 0.7(6)
Fe10 C67 C68 C64 61.0(4)
C66 C67 C68 Fe10 -60.3(4)
C67 Fe10 C68 C64 -117.2(5)
C63 Fe10 C68 C64 168.3(3)
C66 Fe10 C68 C64 -80.1(4)
C60 Fe10 C68 C64 81.7(4)
C65 Fe10 C68 C64 -37.0(3)
C62 Fe10 C68 C64 -153.0(7)
C61 Fe10 C68 C64 43.7(7)
C59 Fe10 C68 C64 125.7(3)
C63 Fe10 C68 C67 -74.6(4)
C66 Fe10 C68 C67 37.1(3)
C60 Fe10 C68 C67 -161.1(3)
C64 Fe10 C68 C67 117.2(5)
C65 Fe10 C68 C67 80.2(4)
C62 Fe10 C68 C67 -35.9(9)
C61 Fe10 C68 C67 160.8(4)
C59 Fe10 C68 C67 -117.2(3)
C57 C58 C69 C70 16.5(6)
C45 C58 C69 C70 141.8(4)
Fe9 C58 C69 C70 -92.5(4)
C57 C58 C69 C73 -160.4(4)
C45 C58 C69 C73 -35.2(5)
Fe9 C58 C69 C73 90.6(4)
C57 C58 C69 Fe11 -72.3(5)
C45 C58 C69 Fe11 53.0(4)
Fe9 C58 C69 Fe11 178.73(18)
C78 Fe11 C69 C70 168.9(4)
C73 Fe11 C69 C70 118.6(3)
C74 Fe11 C69 C70 -159.6(3)
C71 Fe11 C69 C70 37.5(2)
C77 Fe11 C69 C70 -46.9(6)
C76 Fe11 C69 C70 -77.0(3)
C75 Fe11 C69 C70 -117.6(3)
C72 Fe11 C69 C70 80.7(2)
C78 Fe11 C69 C73 50.3(5)
C74 Fe11 C69 C73 81.7(3)
C70 Fe11 C69 C73 -118.6(3)
C71 Fe11 C69 C73 -81.1(3)
C77 Fe11 C69 C73 -165.5(5)
C76 Fe11 C69 C73 164.4(3)
C75 Fe11 C69 C73 123.8(3)
C72 Fe11 C69 C73 -38.0(3)
C78 Fe11 C69 C58 -70.1(6)
C73 Fe11 C69 C58 -120.3(4)
C74 Fe11 C69 C58 -38.6(4)
C70 Fe11 C69 C58 121.0(4)
C71 Fe11 C69 C58 158.5(4)
C77 Fe11 C69 C58 74.1(7)
C76 Fe11 C69 C58 44.1(4)
C75 Fe11 C69 C58 3.4(4)
C72 Fe11 C69 C58 -158.3(4)
C73 C69 C70 C71 0.4(4)
C58 C69 C70 C71 -177.0(4)
Fe11 C69 C70 C71 -59.2(3)
C73 C69 C70 Fe11 59.6(3)
C58 C69 C70 Fe11 -117.9(4)
C69 Fe11 C70 C71 119.4(3)
C78 Fe11 C70 C71 -46.2(7)
C73 Fe11 C70 C71 81.0(2)
C74 Fe11 C70 C71 166.5(5)
C77 Fe11 C70 C71 -77.0(3)
C76 Fe11 C70 C71 -118.2(3)
C75 Fe11 C70 C71 -160.0(3)
C72 Fe11 C70 C71 37.0(2)
C78 Fe11 C70 C69 -165.6(6)
C73 Fe11 C70 C69 -38.4(2)
C74 Fe11 C70 C69 47.2(5)
C71 Fe11 C70 C69 -119.4(3)
C77 Fe11 C70 C69 163.6(2)
C76 Fe11 C70 C69 122.5(2)
C75 Fe11 C70 C69 80.6(3)
C72 Fe11 C70 C69 -82.4(2)
C69 C70 C71 C72 -0.7(5)
Fe11 C70 C71 C72 -59.6(3)
C69 C70 C71 Fe11 58.8(3)
C69 Fe11 C71 C72 82.0(3)
C78 Fe11 C71 C72 -76.2(3)
C73 Fe11 C71 C72 37.4(2)
C74 Fe11 C71 C72 -42.0(7)
C70 Fe11 C71 C72 119.9(3)
C77 Fe11 C71 C72 -117.4(3)
C76 Fe11 C71 C72 -159.9(3)
C75 Fe11 C71 C72 166.5(4)
C69 Fe11 C71 C70 -37.9(2)
C78 Fe11 C71 C70 163.9(3)
C73 Fe11 C71 C70 -82.5(2)
C74 Fe11 C71 C70 -161.9(6)
C77 Fe11 C71 C70 122.7(3)
C76 Fe11 C71 C70 80.3(3)
C75 Fe11 C71 C70 46.6(5)
C72 Fe11 C71 C70 -119.9(3)
C70 C71 C72 C73 0.8(5)
Fe11 C71 C72 C73 -58.4(3)
C70 C71 C72 Fe11 59.2(3)
C69 Fe11 C72 C71 -81.7(3)
C78 Fe11 C72 C71 123.5(3)
C73 Fe11 C72 C71 -120.2(4)
C74 Fe11 C72 C71 165.4(3)
C70 Fe11 C72 C71 -37.4(2)
C77 Fe11 C72 C71 81.1(3)
C76 Fe11 C72 C71 46.9(6)
C75 Fe11 C72 C71 -161.9(5)
C69 Fe11 C72 C73 38.5(3)
C78 Fe11 C72 C73 -116.4(3)
C74 Fe11 C72 C73 -74.4(3)
C70 Fe11 C72 C73 82.8(3)
C71 Fe11 C72 C73 120.2(4)
C77 Fe11 C72 C73 -158.7(3)
C76 Fe11 C72 C73 167.0(4)
C75 Fe11 C72 C73 -41.8(7)
C71 C72 C73 C69 -0.6(5)
Fe11 C72 C73 C69 -59.2(3)
C71 C72 C73 Fe11 58.7(3)
C70 C69 C73 C72 0.1(4)
C58 C69 C73 C72 177.5(4)
Fe11 C69 C73 C72 59.8(3)
C70 C69 C73 Fe11 -59.7(3)
C58 C69 C73 Fe11 117.7(4)
C69 Fe11 C73 C72 -118.6(4)
C78 Fe11 C73 C72 82.6(3)
C74 Fe11 C73 C72 124.8(3)
C70 Fe11 C73 C72 -80.5(3)
C71 Fe11 C73 C72 -36.8(3)
C77 Fe11 C73 C72 50.1(6)
C76 Fe11 C73 C72 -163.4(6)
C75 Fe11 C73 C72 165.7(3)
C78 Fe11 C73 C69 -158.8(3)
C74 Fe11 C73 C69 -116.5(3)
C70 Fe11 C73 C69 38.1(2)
C71 Fe11 C73 C69 81.8(3)
C77 Fe11 C73 C69 168.7(5)
C76 Fe11 C73 C69 -44.7(7)
C75 Fe11 C73 C69 -75.7(3)
C72 Fe11 C73 C69 118.6(4)
C69 Fe11 C74 C75 80.9(3)
C78 Fe11 C74 C75 -118.0(5)
C73 Fe11 C74 C75 124.1(3)
C70 Fe11 C74 C75 47.0(6)
C71 Fe11 C74 C75 -162.7(5)
C77 Fe11 C74 C75 -80.8(3)
C76 Fe11 C74 C75 -37.1(3)
C72 Fe11 C74 C75 165.3(3)
C69 Fe11 C74 C78 -161.1(3)
C73 Fe11 C74 C78 -117.9(3)
C70 Fe11 C74 C78 165.0(4)
C71 Fe11 C74 C78 -44.7(8)
C77 Fe11 C74 C78 37.2(3)
C76 Fe11 C74 C78 80.9(3)
C75 Fe11 C74 C78 118.0(5)
C72 Fe11 C74 C78 -76.7(4)
C78 C74 C75 C76 -0.6(5)
Fe11 C74 C75 C76 59.2(3)
C78 C74 C75 Fe11 -59.9(3)
C69 Fe11 C75 C76 123.3(3)
C78 Fe11 C75 C76 -81.4(3)
C73 Fe11 C75 C76 165.4(3)
C74 Fe11 C75 C76 -119.8(4)
C70 Fe11 C75 C76 80.6(3)
C71 Fe11 C75 C76 47.1(6)
C77 Fe11 C75 C76 -37.8(3)
C72 Fe11 C75 C76 -162.5(5)
C69 Fe11 C75 C74 -116.8(3)
C78 Fe11 C75 C74 38.4(3)
C73 Fe11 C75 C74 -74.7(3)
C70 Fe11 C75 C74 -159.6(3)
C71 Fe11 C75 C74 167.0(4)
C77 Fe11 C75 C74 82.1(3)
C76 Fe11 C75 C74 119.8(4)
C72 Fe11 C75 C74 -42.7(7)
C74 C75 C76 C77 0.6(5)
Fe11 C75 C76 C77 59.5(3)
C74 C75 C76 Fe11 -59.0(3)
C69 Fe11 C76 C75 -75.2(4)
C78 Fe11 C76 C75 81.4(3)
C73 Fe11 C76 C75 -40.9(8)
C74 Fe11 C76 C75 37.3(3)
C70 Fe11 C76 C75 -117.4(3)
C71 Fe11 C76 C75 -159.7(3)
C77 Fe11 C76 C75 119.0(5)
C72 Fe11 C76 C75 166.9(4)
C69 Fe11 C76 C77 165.8(3)
C78 Fe11 C76 C77 -37.6(3)
C73 Fe11 C76 C77 -159.9(6)
C74 Fe11 C76 C77 -81.7(3)
C70 Fe11 C76 C77 123.6(3)
C71 Fe11 C76 C77 81.3(4)
C75 Fe11 C76 C77 -119.0(5)
C72 Fe11 C76 C77 47.8(6)
C75 C76 C77 C78 -0.3(5)
Fe11 C76 C77 C78 59.5(3)
C75 C76 C77 Fe11 -59.8(3)
C69 Fe11 C77 C78 -158.5(5)
C73 Fe11 C77 C78 45.6(6)
C74 Fe11 C77 C78 -37.7(3)
C70 Fe11 C77 C78 165.6(3)
C71 Fe11 C77 C78 123.7(3)
C76 Fe11 C77 C78 -118.9(5)
C75 Fe11 C77 C78 -81.4(3)
C72 Fe11 C77 C78 81.6(4)
C69 Fe11 C77 C76 -39.7(7)
C78 Fe11 C77 C76 118.9(5)
C73 Fe11 C77 C76 164.5(4)
C74 Fe11 C77 C76 81.2(3)
C70 Fe11 C77 C76 -75.5(4)
C71 Fe11 C77 C76 -117.4(3)
C75 Fe11 C77 C76 37.5(3)
C72 Fe11 C77 C76 -159.5(3)
C76 C77 C78 C74 -0.1(6)
Fe11 C77 C78 C74 59.6(3)
C76 C77 C78 Fe11 -59.8(3)
C75 C74 C78 C77 0.5(6)
Fe11 C74 C78 C77 -59.8(3)
C75 C74 C78 Fe11 60.3(3)
C69 Fe11 C78 C77 163.3(4)
C73 Fe11 C78 C77 -160.3(3)
C74 Fe11 C78 C77 119.5(5)
C70 Fe11 C78 C77 -40.6(8)
C71 Fe11 C78 C77 -75.8(4)
C76 Fe11 C78 C77 37.8(3)
C75 Fe11 C78 C77 81.3(3)
C72 Fe11 C78 C77 -117.2(3)
C69 Fe11 C78 C74 43.8(6)
C73 Fe11 C78 C74 80.2(4)
C70 Fe11 C78 C74 -160.1(5)
C71 Fe11 C78 C74 164.7(3)
C77 Fe11 C78 C74 -119.5(5)
C76 Fe11 C78 C74 -81.7(3)
C75 Fe11 C78 C74 -38.2(3)
C72 Fe11 C78 C74 123.4(3)
C80 Fe12 C79 C83 -118.6(3)
C86 Fe12 C79 C83 42.9(6)
C85 Fe12 C79 C83 -163.5(5)
C82 Fe12 C79 C83 -37.4(2)
C81 Fe12 C79 C83 -81.0(3)
C87 Fe12 C79 C83 77.5(4)
C88 Fe12 C79 C83 119.6(3)
C84 Fe12 C79 C83 162.6(3)
C83 Fe12 C79 C80 118.6(3)
C86 Fe12 C79 C80 161.4(6)
C85 Fe12 C79 C80 -44.9(6)
C82 Fe12 C79 C80 81.2(3)
C81 Fe12 C79 C80 37.5(3)
C87 Fe12 C79 C80 -163.9(3)
C88 Fe12 C79 C80 -121.9(3)
C84 Fe12 C79 C80 -78.9(3)
C80 Fe12 C79 Te2 116.4(4)
C83 Fe12 C79 Te2 -125.0(3)
C86 Fe12 C79 Te2 -82.1(6)
C85 Fe12 C79 Te2 71.5(6)
C82 Fe12 C79 Te2 -162.3(3)
C81 Fe12 C79 Te2 154.0(3)
C87 Fe12 C79 Te2 -47.5(4)
C88 Fe12 C79 Te2 -5.4(3)
C84 Fe12 C79 Te2 37.6(3)
Fe8 Te2 C79 C83 13.0(4)
Fe9 Te2 C79 C83 82.5(4)
Fe8 Te2 C79 C80 179.6(3)
Fe9 Te2 C79 C80 -110.9(3)
Fe8 Te2 C79 Fe12 98.0(2)
Fe9 Te2 C79 Fe12 167.55(16)
C83 C79 C80 C81 -0.3(5)
Fe12 C79 C80 C81 -60.2(3)
Te2 C79 C80 C81 -169.5(3)
C83 C79 C80 Fe12 59.8(3)
Te2 C79 C80 Fe12 -109.3(3)
C79 Fe12 C80 C81 118.8(4)
C83 Fe12 C80 C81 80.6(3)
C86 Fe12 C80 C81 -44.4(7)
C85 Fe12 C80 C81 -78.7(4)
C82 Fe12 C80 C81 37.1(3)
C87 Fe12 C80 C81 165.1(7)
C88 Fe12 C80 C81 -161.7(3)
C84 Fe12 C80 C81 -120.4(3)
C83 Fe12 C80 C79 -38.2(2)
C86 Fe12 C80 C79 -163.2(5)
C85 Fe12 C80 C79 162.5(3)
C82 Fe12 C80 C79 -81.7(3)
C81 Fe12 C80 C79 -118.8(4)
C87 Fe12 C80 C79 46.3(9)
C88 Fe12 C80 C79 79.5(4)
C84 Fe12 C80 C79 120.9(3)
C79 C80 C81 C82 0.7(5)
Fe12 C80 C81 C82 -58.5(3)
C79 C80 C81 Fe12 59.2(3)
C79 Fe12 C81 C80 -38.5(3)
C83 Fe12 C81 C80 -82.9(3)
C86 Fe12 C81 C80 161.5(3)
C85 Fe12 C81 C80 119.4(3)
C82 Fe12 C81 C80 -120.2(4)
C87 Fe12 C81 C80 -167.9(5)
C88 Fe12 C81 C80 50.4(7)
C84 Fe12 C81 C80 78.6(3)
C79 Fe12 C81 C82 81.7(3)
C80 Fe12 C81 C82 120.2(4)
C83 Fe12 C81 C82 37.4(3)
C86 Fe12 C81 C82 -78.3(3)
C85 Fe12 C81 C82 -120.3(3)
C87 Fe12 C81 C82 -47.7(7)
C88 Fe12 C81 C82 170.6(6)
C84 Fe12 C81 C82 -161.2(3)
C80 C81 C82 C83 -0.8(5)
Fe12 C81 C82 C83 -59.1(3)
C80 C81 C82 Fe12 58.3(3)
C79 Fe12 C82 C83 38.0(2)
C80 Fe12 C82 C83 82.6(3)
C86 Fe12 C82 C83 -120.8(3)
C85 Fe12 C82 C83 -162.3(3)
C81 Fe12 C82 C83 119.6(4)
C87 Fe12 C82 C83 -80.3(3)
C88 Fe12 C82 C83 -52.0(6)
C84 Fe12 C82 C83 167.2(5)
C79 Fe12 C82 C81 -81.6(3)
C80 Fe12 C82 C81 -36.9(2)
C83 Fe12 C82 C81 -119.6(4)
C86 Fe12 C82 C81 119.6(3)
C85 Fe12 C82 C81 78.1(3)
C87 Fe12 C82 C81 160.1(3)
C88 Fe12 C82 C81 -171.6(5)
C84 Fe12 C82 C81 47.6(7)
C81 C82 C83 C79 0.6(5)
Fe12 C82 C83 C79 -58.9(3)
C81 C82 C83 Fe12 59.4(3)
C80 C79 C83 C82 -0.1(5)
Fe12 C79 C83 C82 59.6(3)
Te2 C79 C83 C82 167.9(3)
C80 C79 C83 Fe12 -59.7(3)
Te2 C79 C83 Fe12 108.4(3)
C79 Fe12 C83 C82 -119.3(3)
C80 Fe12 C83 C82 -80.9(3)
C86 Fe12 C83 C82 77.1(3)
C85 Fe12 C83 C82 44.4(6)
C81 Fe12 C83 C82 -37.5(3)
C87 Fe12 C83 C82 118.4(3)
C88 Fe12 C83 C82 159.4(3)
C84 Fe12 C83 C82 -166.3(6)
C80 Fe12 C83 C79 38.4(2)
C86 Fe12 C83 C79 -163.6(2)
C85 Fe12 C83 C79 163.7(5)
C82 Fe12 C83 C79 119.3(3)
C81 Fe12 C83 C79 81.9(2)
C87 Fe12 C83 C79 -122.2(3)
C88 Fe12 C83 C79 -81.2(3)
C84 Fe12 C83 C79 -46.9(7)
C79 Fe12 C84 C85 161.6(3)
C80 Fe12 C84 C85 118.6(3)
C83 Fe12 C84 C85 -163.1(5)
C86 Fe12 C84 C85 -37.6(3)
C82 Fe12 C84 C85 41.8(7)
C81 Fe12 C84 C85 76.8(4)
C87 Fe12 C84 C85 -80.6(3)
C88 Fe12 C84 C85 -117.2(5)
C79 Fe12 C84 C88 -81.2(4)
C80 Fe12 C84 C88 -124.2(4)
C83 Fe12 C84 C88 -45.9(8)
C86 Fe12 C84 C88 79.6(4)
C85 Fe12 C84 C88 117.2(5)
C82 Fe12 C84 C88 158.9(5)
C81 Fe12 C84 C88 -166.1(3)
C87 Fe12 C84 C88 36.6(3)
C88 C84 C85 C86 -1.2(6)
Fe12 C84 C85 C86 59.2(4)
C88 C84 C85 Fe12 -60.4(4)
C79 Fe12 C85 C84 -46.4(7)
C80 Fe12 C85 C84 -79.8(4)
C83 Fe12 C85 C84 164.3(5)
C86 Fe12 C85 C84 119.7(5)
C82 Fe12 C85 C84 -163.2(3)
C81 Fe12 C85 C84 -121.4(4)
C87 Fe12 C85 C84 82.3(4)
C88 Fe12 C85 C84 38.9(4)
C79 Fe12 C85 C86 -166.2(4)
C80 Fe12 C85 C86 160.5(3)
C83 Fe12 C85 C86 44.6(7)
C82 Fe12 C85 C86 77.1(4)
C81 Fe12 C85 C86 118.8(3)
C87 Fe12 C85 C86 -37.4(4)
C88 Fe12 C85 C86 -80.8(4)
C84 Fe12 C85 C86 -119.7(5)
C84 C85 C86 C87 1.0(6)
Fe12 C85 C86 C87 60.9(4)
C84 C85 C86 Fe12 -59.9(4)
C79 Fe12 C86 C87 47.1(8)
C80 Fe12 C86 C87 -165.9(5)
C83 Fe12 C86 C87 79.1(5)
C85 Fe12 C86 C87 -118.6(6)
C82 Fe12 C86 C87 120.3(4)
C81 Fe12 C86 C87 161.9(4)
C88 Fe12 C86 C87 -37.7(4)
C84 Fe12 C86 C87 -81.7(4)
C79 Fe12 C86 C85 165.7(5)
C80 Fe12 C86 C85 -47.3(8)
C83 Fe12 C86 C85 -162.3(3)
C82 Fe12 C86 C85 -121.0(4)
C81 Fe12 C86 C85 -79.4(4)
C87 Fe12 C86 C85 118.6(6)
C88 Fe12 C86 C85 80.9(4)
C84 Fe12 C86 C85 36.9(4)
C85 C86 C87 C88 -0.4(6)
Fe12 C86 C87 C88 59.9(4)
C85 C86 C87 Fe12 -60.3(4)
C79 Fe12 C87 C86 -161.8(4)
C80 Fe12 C87 C86 162.7(6)
C83 Fe12 C87 C86 -119.3(4)
C85 Fe12 C87 C86 38.2(4)
C82 Fe12 C87 C86 -77.1(4)
C81 Fe12 C87 C86 -42.6(8)
C88 Fe12 C87 C86 118.7(6)
C84 Fe12 C87 C86 81.5(4)
C79 Fe12 C87 C88 79.5(4)
C80 Fe12 C87 C88 44.0(9)
C83 Fe12 C87 C88 122.0(4)
C86 Fe12 C87 C88 -118.7(6)
C85 Fe12 C87 C88 -80.5(4)
C82 Fe12 C87 C88 164.2(3)
C81 Fe12 C87 C88 -161.3(5)
C84 Fe12 C87 C88 -37.2(4)
C86 C87 C88 C84 -0.4(6)
Fe12 C87 C88 C84 59.1(4)
C86 C87 C88 Fe12 -59.5(4)
C85 C84 C88 C87 1.0(6)
Fe12 C84 C88 C87 -59.2(4)
C85 C84 C88 Fe12 60.2(4)
C79 Fe12 C88 C87 -120.6(3)
C80 Fe12 C88 C87 -164.3(3)
C83 Fe12 C88 C87 -76.9(4)
C86 Fe12 C88 C87 37.6(3)
C85 Fe12 C88 C87 81.9(4)
C82 Fe12 C88 C87 -38.8(7)
C81 Fe12 C88 C87 157.8(5)
C84 Fe12 C88 C87 120.3(5)
C79 Fe12 C88 C84 119.1(3)
C80 Fe12 C88 C84 75.4(4)
C83 Fe12 C88 C84 162.8(3)
C86 Fe12 C88 C84 -82.7(4)
C85 Fe12 C88 C84 -38.4(3)
C82 Fe12 C88 C84 -159.1(5)
C81 Fe12 C88 C84 37.6(8)
C87 Fe12 C88 C84 -120.3(5)
